data_4130639
loop_
_publ_author_name
'Levin, Mark D.'
'Kaphan, David M.'
'Hong, Cynthia M.'
'Bergman, Robert G.'
'Raymond, Kenneth N.'
'Toste, F. Dean'

_publ_section_title
;
 Scope and Mechanism of Cooperativity at the Intersection of
 Organometallic and Supramolecular Catalysis.
;
_journal_issue 30
_journal_name_full 'Journal of the American Chemical Society'
_journal_page_first 9682
_journal_page_last 9693
_journal_paper_doi 10.1021/jacs.6b05442
_journal_volume 138
_journal_year 2016
_chemical_formula_sum 'C152 H140 Au Ga4 K8 N12 O52 P2'
_chemical_formula_weight 3817.37
_chemical_name_common cmh_iii_dmk3_a
_space_group_crystal_system monoclinic
_space_group_IT_number 14
_space_group_name_Hall '-P 2ybc'
_space_group_name_H-M_alt 'P 1 21/c 1'
_atom_sites_solution_hydrogens geom
_atom_sites_solution_primary 'intrinsic phasing'
_atom_sites_solution_secondary difmap
_audit_creation_method SHELXL-2014/7
_cell_angle_alpha 90
_cell_angle_beta 118.988(2)
_cell_angle_gamma 90
_cell_formula_units_Z 4
_cell_length_a 19.9478(10)
_cell_length_b 60.836(3)
_cell_length_c 19.5518(11)
_cell_measurement_reflns_used 9225
_cell_measurement_temperature 100(2)
_cell_measurement_theta_max 44.009
_cell_measurement_theta_min 3.069
_cell_volume 20754.5(19)
_computing_cell_refinement 'SAINT V8.34A Bruker-AXS, Madison WI'
_computing_data_collection 'Bruker APEX2 Bruker-AXS, Madison WI'
_computing_data_reduction 'SAINT V8.34A Bruker-AXS, Madison WI'
_computing_molecular_graphics 'Bruker SHELXTL Bruker-AXS, Madison WI and local programs'
_computing_publication_material 'Bruker SHELXTL Bruker-AXS, Madison WI'
_computing_structure_refinement 'SHELXL-2014/7 (Sheldrick, 2014)'
_computing_structure_solution 'SHELXT 2014/4 Bruker-AXS, Madison WI'
_diffrn_ambient_temperature 100(2)
_diffrn_detector_area_resol_mean 10.42
_diffrn_measured_fraction_theta_full 0.938
_diffrn_measured_fraction_theta_max 0.937
_diffrn_measurement_device_type 'Bruker D8 with PHOTON 100 detector'
_diffrn_measurement_method '\f and \w shutterless scans'
_diffrn_radiation_type synchrotron
_diffrn_radiation_wavelength 1.2276
_diffrn_reflns_av_R_equivalents 0.0486
_diffrn_reflns_av_unetI/netI 0.0681
_diffrn_reflns_Laue_measured_fraction_full 0.938
_diffrn_reflns_Laue_measured_fraction_max 0.937
_diffrn_reflns_limit_h_max 18
_diffrn_reflns_limit_h_min -22
_diffrn_reflns_limit_k_max 68
_diffrn_reflns_limit_k_min -68
_diffrn_reflns_limit_l_max 21
_diffrn_reflns_limit_l_min -19
_diffrn_reflns_number 63064
_diffrn_reflns_point_group_measured_fraction_full 0.938
_diffrn_reflns_point_group_measured_fraction_max 0.937
_diffrn_reflns_theta_full 44.033
_diffrn_reflns_theta_max 44.033
_diffrn_reflns_theta_min 2.137
_diffrn_source 'Advanced Light Source, station 11.3.1'
_exptl_absorpt_coefficient_mu 1.935
_exptl_absorpt_correction_type multi-scan
_exptl_absorpt_process_details 'SADABS-2014/5 - Bruker AXS, Madison WI'
_exptl_crystal_colour yellow
_exptl_crystal_density_diffrn 1.176
_exptl_crystal_description block
_exptl_crystal_F_000 7405
_exptl_crystal_size_max 0.010
_exptl_crystal_size_mid 0.010
_exptl_crystal_size_min 0.005
_exptl_transmission_factor_max 0.990
_exptl_transmission_factor_min 0.981
_refine_diff_density_max 5.675
_refine_diff_density_min -1.646
_refine_diff_density_rms 0.181
_refine_ls_extinction_method none
_refine_ls_goodness_of_fit_ref 1.111
_refine_ls_hydrogen_treatment constr
_refine_ls_matrix_type full
_refine_ls_number_parameters 2072
_refine_ls_number_reflns 29588
_refine_ls_number_restraints 0
_refine_ls_restrained_S_all 1.111
_refine_ls_R_factor_all 0.1738
_refine_ls_R_factor_gt 0.1570
_refine_ls_shift/su_max 0.001
_refine_ls_shift/su_mean 0.000
_refine_ls_structure_factor_coef Fsqd
_refine_ls_weighting_details 'w=1/[\s^2^(Fo^2^)+(0.1147P)^2^+571.2211P] where P=(Fo^2^+2Fc^2^)/3'
_refine_ls_weighting_scheme calc
_refine_ls_wR_factor_gt 0.3701
_refine_ls_wR_factor_ref 0.3814
_reflns_Friedel_coverage 0.000
_reflns_number_gt 24880
_reflns_number_total 29588
_reflns_threshold_expression 'I > 2\s(I)'
_cod_data_source_file ja6b05442_si_003.cif
_cod_data_source_block shelx
_cod_depositor_comments
;
The following automatic conversions were performed:

data item '_atom_sites_solution_secondary' value 'diffmap' was
changed to 'difmap'.

Automatic conversion script
Id: cif_fix_values 6909 2019-04-08 15:41:33Z antanas 
;
_cod_original_sg_symbol_H-M 'P 21/c'
_cod_original_formula_sum 'C152 H140 Au1 Ga4 K8 N12 O52 P2'
_cod_database_code 4130639
_shelx_shelxl_version_number 2014/7
_shelx_space_group_comment
;
The symmetry employed for this shelxl refinement is uniquely defined
by the following loop, which should always be used as a source of
symmetry information in preference to the above space-group names.
They are only intended as comments.
;
_shelx_estimated_absorpt_t_min 0.981
_shelx_estimated_absorpt_t_max 0.990

loop_
_space_group_symop_operation_xyz
'x, y, z'
'-x, y+1/2, -z+1/2'
'-x, -y, -z'
'x, -y-1/2, z-1/2'

loop_
_atom_site_label
_atom_site_type_symbol
_atom_site_fract_x
_atom_site_fract_y
_atom_site_fract_z
_atom_site_U_iso_or_equiv
_atom_site_adp_type
_atom_site_occupancy
_atom_site_site_symmetry_order
_atom_site_calc_flag
_atom_site_refinement_flags_posn
_atom_site_refinement_flags_adp
_atom_site_refinement_flags_occupancy
C1 C 0.7687(13) 0.6027(4) 0.4955(14) 0.066(7) Uani 0.747(3) 1 d . . P
H1A H 0.7654 0.6166 0.5191 0.099 Uiso 0.747(3) 1 calc R U P
H1B H 0.7485 0.5908 0.5138 0.099 Uiso 0.747(3) 1 calc R U P
H1C H 0.8224 0.5997 0.5106 0.099 Uiso 0.747(3) 1 calc R U P
C2 C 0.7266(13) 0.5789(3) 0.3604(17) 0.072(8) Uani 0.747(3) 1 d . . P
H2A H 0.7783 0.5780 0.3665 0.107 Uiso 0.747(3) 1 calc R U P
H2B H 0.7202 0.5675 0.3921 0.107 Uiso 0.747(3) 1 calc R U P
H2C H 0.6887 0.5768 0.3053 0.107 Uiso 0.747(3) 1 calc R U P
C3 C 0.6200(12) 0.6042(4) 0.3774(16) 0.065(7) Uani 0.747(3) 1 d . . P
H3A H 0.6084 0.6183 0.3936 0.097 Uiso 0.747(3) 1 calc R U P
H3B H 0.5839 0.6016 0.3220 0.097 Uiso 0.747(3) 1 calc R U P
H3C H 0.6154 0.5923 0.4087 0.097 Uiso 0.747(3) 1 calc R U P
C4 C 0.6083(14) 0.6648(4) 0.3321(15) 0.065(7) Uani 0.747(3) 1 d . . P
H4A H 0.6480 0.6740 0.3726 0.097 Uiso 0.747(3) 1 calc R U P
H4B H 0.5631 0.6737 0.2997 0.097 Uiso 0.747(3) 1 calc R U P
H4C H 0.5943 0.6530 0.3569 0.097 Uiso 0.747(3) 1 calc R U P
C5 C 0.5718(14) 0.6357(4) 0.1962(14) 0.066(7) Uani 0.747(3) 1 d . . P
H5A H 0.5922 0.6294 0.1639 0.099 Uiso 0.747(3) 1 calc R U P
H5B H 0.5576 0.6238 0.2206 0.099 Uiso 0.747(3) 1 calc R U P
H5C H 0.5264 0.6446 0.1633 0.099 Uiso 0.747(3) 1 calc R U P
C6 C 0.6466(16) 0.6760(4) 0.2128(16) 0.074(7) Uani 0.747(3) 1 d . . P
H6A H 0.6659 0.6709 0.1780 0.111 Uiso 0.747(3) 1 calc R U P
H6B H 0.5947 0.6819 0.1815 0.111 Uiso 0.747(3) 1 calc R U P
H6C H 0.6804 0.6875 0.2472 0.111 Uiso 0.747(3) 1 calc R U P
C7 C 0.8694(8) 0.6197(3) 0.4056(10) 0.031(4) Uani 0.747(3) 1 d . . P
H7A H 0.8664 0.6064 0.4323 0.046 Uiso 0.747(3) 1 calc R U P
H7B H 0.8879 0.6159 0.3690 0.046 Uiso 0.747(3) 1 calc R U P
H7C H 0.9049 0.6302 0.4444 0.046 Uiso 0.747(3) 1 calc R U P
C8 C 0.8117(9) 0.6582(3) 0.3093(12) 0.041(5) Uani 0.747(3) 1 d . . P
H8A H 0.7730 0.6689 0.2758 0.062 Uiso 0.747(3) 1 calc R U P
H8B H 0.8517 0.6656 0.3555 0.062 Uiso 0.747(3) 1 calc R U P
H8C H 0.8346 0.6513 0.2801 0.062 Uiso 0.747(3) 1 calc R U P
C9 C 0.8954(9) 0.5457(2) 0.5052(8) 0.047(4) Uani 1 1 d . . .
H9 H 0.8826 0.5394 0.5418 0.056 Uiso 1 1 calc R U .
C10 C 0.9384(8) 0.5620(2) 0.3976(9) 0.041(3) Uani 1 1 d . . .
C11 C 0.8685(10) 0.5361(3) 0.4314(9) 0.056(4) Uani 1 1 d . . .
H11 H 0.8338 0.5241 0.4169 0.067 Uiso 1 1 calc R U .
C12 C 0.8910(9) 0.5437(3) 0.3789(8) 0.052(4) Uani 1 1 d . . .
H12 H 0.8741 0.5365 0.3303 0.063 Uiso 1 1 calc R U .
C13 C 0.9420(7) 0.5650(2) 0.5257(8) 0.036(3) Uani 1 1 d . . .
C14 C 0.9649(8) 0.5729(2) 0.4698(8) 0.038(3) Uani 1 1 d . . .
C15 C 0.9653(9) 0.5764(2) 0.5971(8) 0.043(3) Uani 1 1 d . . .
C16 C 1.0178(10) 0.5907(2) 0.4921(9) 0.051(4) Uani 1 1 d . . .
H16 H 1.0347 0.5960 0.4572 0.061 Uiso 1 1 calc R U .
C17 C 1.0131(9) 0.5944(3) 0.6134(10) 0.054(4) Uani 1 1 d . . .
H17 H 1.0253 0.6030 0.6585 0.065 Uiso 1 1 calc R U .
C18 C 1.0443(10) 0.6002(3) 0.5647(10) 0.058(4) Uani 1 1 d . . .
H18 H 1.0841 0.6109 0.5822 0.069 Uiso 1 1 calc R U .
C19 C 0.9721(9) 0.5731(2) 0.7259(10) 0.050(4) Uani 1 1 d . . .
C20 C 0.9476(9) 0.5593(2) 0.7714(8) 0.042(3) Uani 1 1 d . . .
C21 C 0.8933(8) 0.5428(2) 0.7375(8) 0.039(3) Uani 1 1 d . . .
C22 C 0.9783(10) 0.5642(3) 0.8495(9) 0.053(4) Uani 1 1 d . . .
H22 H 1.0113 0.5765 0.8705 0.064 Uiso 1 1 calc R U .
C23 C 0.8718(9) 0.5300(2) 0.7869(9) 0.046(4) Uani 1 1 d . . .
C24 C 0.9075(10) 0.5344(2) 0.8673(10) 0.054(4) Uani 1 1 d . . .
H24 H 0.8942 0.5258 0.8996 0.065 Uiso 1 1 calc R U .
C25 C 0.9611(12) 0.5507(3) 0.9006(10) 0.070(5) Uani 1 1 d . . .
H25 H 0.9863 0.5532 0.9555 0.084 Uiso 1 1 calc R U .
C26 C 0.9506(8) 0.5630(2) 0.2754(8) 0.041(3) Uani 1 1 d . . .
C27 C 0.9790(8) 0.5768(2) 0.2312(9) 0.042(3) Uani 1 1 d . . .
C28 C 0.9786(9) 0.5676(3) 0.1649(9) 0.051(4) Uani 1 1 d . . .
H28 H 0.9553 0.5537 0.1460 0.061 Uiso 1 1 calc R U .
C29 C 1.0099(8) 0.5980(2) 0.2564(8) 0.038(3) Uani 1 1 d . . .
C30 C 1.0125(10) 0.5788(3) 0.1260(10) 0.059(4) Uani 1 1 d . . .
H30 H 1.0136 0.5724 0.0822 0.071 Uiso 1 1 calc R U .
C31 C 1.0422(8) 0.6091(2) 0.2120(9) 0.043(3) Uani 1 1 d . . .
C32 C 1.0439(11) 0.5993(2) 0.1532(8) 0.055(4) Uani 1 1 d . . .
H32 H 1.0679 0.6067 0.1280 0.066 Uiso 1 1 calc R U .
C33 C 0.4496(8) 0.5641(2) 0.2616(9) 0.044(4) Uani 1 1 d . . .
C34 C 0.5741(8) 0.5438(2) 0.3934(9) 0.041(3) Uani 1 1 d . . .
H34 H 0.6150 0.5371 0.4377 0.049 Uiso 1 1 calc R U .
C35 C 0.5211(10) 0.5568(2) 0.4015(10) 0.055(4) Uani 1 1 d . . .
H35 H 0.5261 0.5590 0.4518 0.067 Uiso 1 1 calc R U .
C36 C 0.4590(9) 0.5667(2) 0.3348(9) 0.044(4) Uani 1 1 d . . .
H36 H 0.4232 0.5754 0.3417 0.053 Uiso 1 1 calc R U .
C37 C 0.5665(9) 0.5410(2) 0.3188(9) 0.049(4) Uani 1 1 d . . .
C38 C 0.5047(9) 0.5513(2) 0.2501(9) 0.050(4) Uani 1 1 d . . .
C39 C 0.6180(9) 0.5271(3) 0.3054(9) 0.058(4) Uani 1 1 d . . .
C40 C 0.5023(10) 0.5492(3) 0.1763(10) 0.061(5) Uani 1 1 d . . .
H40 H 0.4635 0.5566 0.1319 0.074 Uiso 1 1 calc R U .
C41 C 0.6136(10) 0.5264(3) 0.2325(10) 0.063(5) Uani 1 1 d . . .
H41 H 0.6518 0.5187 0.2265 0.076 Uiso 1 1 calc R U .
C42 C 0.5559(11) 0.5366(3) 0.1692(10) 0.083(7) Uani 1 1 d . . .
H42 H 0.5526 0.5350 0.1194 0.100 Uiso 1 1 calc R U .
C43 C 0.7062(9) 0.4961(3) 0.3674(9) 0.056(4) Uani 1 1 d . . .
C44 C 0.7667(8) 0.4871(2) 0.4406(10) 0.049(4) Uani 1 1 d . . .
C45 C 0.7843(9) 0.4946(2) 0.5130(10) 0.050(4) Uani 1 1 d . . .
C46 C 0.8403(8) 0.4836(2) 0.5816(10) 0.051(4) Uani 1 1 d . . .
C47 C 0.8842(9) 0.4666(2) 0.5727(10) 0.054(4) Uani 1 1 d . . .
H47 H 0.9239 0.4597 0.6176 0.065 Uiso 1 1 calc R U .
C48 C 0.8696(11) 0.4601(3) 0.4994(11) 0.076(6) Uani 1 1 d . . .
H48 H 0.8997 0.4489 0.4942 0.092 Uiso 1 1 calc R U .
C49 C 0.8126(10) 0.4696(3) 0.4343(10) 0.061(5) Uani 1 1 d . . .
H49 H 0.8028 0.4648 0.3842 0.073 Uiso 1 1 calc R U .
C50 C 0.3134(8) 0.5731(2) 0.1801(9) 0.039(3) Uani 1 1 d . . .
C51 C 0.2581(7) 0.5844(2) 0.1086(8) 0.035(3) Uani 1 1 d . . .
C52 C 0.1788(9) 0.5843(2) 0.0918(9) 0.048(4) Uani 1 1 d . . .
H52 H 0.1648 0.5776 0.1270 0.058 Uiso 1 1 calc R U .
C53 C 0.1244(8) 0.5939(3) 0.0241(9) 0.052(4) Uani 1 1 d . . .
H53 H 0.0723 0.5938 0.0127 0.062 Uiso 1 1 calc R U .
C54 C 0.1431(9) 0.6037(3) -0.0276(10) 0.056(4) Uani 1 1 d . . .
H54 H 0.1036 0.6100 -0.0742 0.067 Uiso 1 1 calc R U .
C55 C 0.2190(8) 0.6046(2) -0.0133(8) 0.037(3) Uani 1 1 d . . .
C56 C 0.2769(7) 0.5947(2) 0.0555(8) 0.034(3) Uani 1 1 d . . .
C57 C 0.7939(9) 0.5965(3) 0.2085(10) 0.056(4) Uani 1 1 d . . .
H57 H 0.8341 0.5892 0.2520 0.067 Uiso 1 1 calc R U .
C58 C 0.7230(9) 0.5857(2) 0.1646(10) 0.049(4) Uani 1 1 d . . .
H58 H 0.7164 0.5712 0.1783 0.059 Uiso 1 1 calc R U .
C59 C 0.8058(9) 0.6171(2) 0.1894(9) 0.046(4) Uani 1 1 d . . .
H59 H 0.8540 0.6242 0.2186 0.056 Uiso 1 1 calc R U .
C60 C 0.6648(8) 0.5958(3) 0.1040(10) 0.052(4) Uani 1 1 d . . .
C61 C 0.7430(9) 0.6282(2) 0.1234(9) 0.052(4) Uani 1 1 d . . .
C62 C 0.6734(8) 0.6177(2) 0.0796(9) 0.052(4) Uani 1 1 d . . .
C63 C 0.7508(9) 0.6496(3) 0.1011(8) 0.047(4) Uani 1 1 d . . .
C64 C 0.6106(14) 0.6286(3) 0.0185(13) 0.110(10) Uani 1 1 d . . .
H64 H 0.5615 0.6219 -0.0093 0.132 Uiso 1 1 calc R U .
C65 C 0.6949(11) 0.6598(3) 0.0385(11) 0.070(5) Uani 1 1 d . . .
H65 H 0.7027 0.6735 0.0202 0.084 Uiso 1 1 calc R U .
C66 C 0.6241(15) 0.6488(4) 0.0020(15) 0.142(14) Uani 1 1 d . . .
H66 H 0.5820 0.6565 -0.0382 0.171 Uiso 1 1 calc R U .
C67 C 0.8389(10) 0.6826(3) 0.1541(10) 0.059(4) Uani 1 1 d . . .
C68 C 0.9174(9) 0.6890(2) 0.2059(10) 0.052(4) Uani 1 1 d . . .
C69 C 0.9352(9) 0.7114(3) 0.2034(10) 0.056(4) Uani 1 1 d . . .
H69 H 0.8963 0.7214 0.1707 0.067 Uiso 1 1 calc R U .
C70 C 1.0096(11) 0.7185(3) 0.2490(12) 0.073(6) Uani 1 1 d . . .
H70 H 1.0206 0.7336 0.2477 0.088 Uiso 1 1 calc R U .
C71 C 1.0700(10) 0.7044(2) 0.2973(11) 0.058(4) Uani 1 1 d . . .
H71 H 1.1206 0.7098 0.3284 0.070 Uiso 1 1 calc R U .
C72 C 1.0534(9) 0.6825(3) 0.2981(10) 0.056(4) Uani 1 1 d . . .
C73 C 0.9750(8) 0.6746(2) 0.2555(9) 0.045(4) Uani 1 1 d . . .
C74 C 0.5825(11) 0.5652(4) 0.0286(10) 0.079(6) Uani 1 1 d . . .
C75 C 0.4998(10) 0.5578(3) -0.0152(10) 0.072(6) Uani 1 1 d . . .
C76 C 0.4389(9) 0.5711(3) -0.0297(9) 0.054(4) Uani 1 1 d . . .
C77 C 0.4827(13) 0.5365(4) -0.0525(15) 0.114(10) Uani 1 1 d . . .
H77 H 0.5241 0.5273 -0.0452 0.137 Uiso 1 1 calc R U .
C78 C 0.4139(13) 0.5295(4) -0.0953(17) 0.139(14) Uani 1 1 d . . .
H78 H 0.4060 0.5154 -0.1189 0.167 Uiso 1 1 calc R U .
C79 C 0.3658(13) 0.5630(4) -0.0747(15) 0.088(6) Uani 1 1 d . . .
C80 C 0.3504(13) 0.5422(3) -0.1077(15) 0.107(9) Uani 1 1 d . . .
H80 H 0.2995 0.5369 -0.1373 0.129 Uiso 1 1 calc R U .
C81 C 0.3977(10) 0.6283(2) 0.2507(9) 0.053(4) Uani 1 1 d . . .
H81 H 0.3839 0.6134 0.2363 0.063 Uiso 1 1 calc R U .
C82 C 0.4130(11) 0.6347(2) 0.3258(9) 0.059(5) Uani 1 1 d . . .
H82 H 0.4146 0.6243 0.3627 0.071 Uiso 1 1 calc R U .
C83 C 0.4012(10) 0.6421(2) 0.1953(8) 0.054(4) Uani 1 1 d . . .
H83 H 0.3959 0.6367 0.1473 0.065 Uiso 1 1 calc R U .
C84 C 0.4258(8) 0.6570(2) 0.3444(9) 0.051(4) Uani 1 1 d . . .
C85 C 0.4132(10) 0.6646(2) 0.2148(9) 0.051(4) Uani 1 1 d . . .
C86 C 0.4260(10) 0.6726(2) 0.2888(10) 0.052(4) Uani 1 1 d . . .
C87 C 0.4199(9) 0.6802(2) 0.1610(8) 0.047(4) Uani 1 1 d . . .
C88 C 0.4352(10) 0.6953(3) 0.3043(9) 0.056(4) Uani 1 1 d . . .
H88 H 0.4397 0.7008 0.3519 0.067 Uiso 1 1 calc R U .
C89 C 0.4302(10) 0.7025(3) 0.1817(12) 0.069(5) Uani 1 1 d . . .
H89 H 0.4321 0.7130 0.1467 0.083 Uiso 1 1 calc R U .
C90 C 0.4378(11) 0.7094(3) 0.2529(11) 0.068(5) Uani 1 1 d . . .
H90 H 0.4450 0.7246 0.2655 0.082 Uiso 1 1 calc R U .
C91 C 0.4415(10) 0.6812(3) 0.0487(10) 0.055(4) Uani 1 1 d . . .
C92 C 0.4275(9) 0.6693(3) -0.0234(10) 0.055(4) Uani 1 1 d . . .
C93 C 0.3958(7) 0.6476(3) -0.0398(9) 0.050(4) Uani 1 1 d . . .
C94 C 0.4387(12) 0.6802(3) -0.0769(12) 0.072(5) Uani 1 1 d . . .
H94 H 0.4566 0.6949 -0.0670 0.087 Uiso 1 1 calc R U .
C95 C 0.4242(15) 0.6698(4) -0.1481(12) 0.094(7) Uani 1 1 d . . .
H95 H 0.4366 0.6771 -0.1837 0.112 Uiso 1 1 calc R U .
C96 C 0.3912(14) 0.6487(3) -0.1651(10) 0.088(7) Uani 1 1 d . . .
H96 H 0.3789 0.6422 -0.2140 0.105 Uiso 1 1 calc R U .
C97 C 0.3764(9) 0.6371(3) -0.1146(9) 0.057(4) Uani 1 1 d . . .
C98 C 0.4242(9) 0.6577(2) 0.4700(11) 0.054(4) Uani 1 1 d . . .
C99 C 0.4572(10) 0.6697(3) 0.5424(10) 0.058(4) Uani 1 1 d . . .
C100 C 0.4206(13) 0.6667(4) 0.5884(12) 0.091(7) Uani 1 1 d . . .
H100 H 0.3795 0.6565 0.5708 0.110 Uiso 1 1 calc R U .
C101 C 0.5134(10) 0.6855(2) 0.5660(10) 0.055(4) Uani 1 1 d . . .
C102 C 0.4414(17) 0.6777(5) 0.6567(17) 0.140(14) Uani 1 1 d . . .
H102 H 0.4185 0.6742 0.6881 0.168 Uiso 1 1 calc R U .
C103 C 0.4992(12) 0.6948(3) 0.6803(12) 0.074(6) Uani 1 1 d . . .
H103 H 0.5132 0.7032 0.7262 0.089 Uiso 1 1 calc R U .
C104 C 0.5350(8) 0.6987(3) 0.6318(8) 0.045(4) Uani 1 1 d . . .
C105 C 0.9212(12) 0.6598(3) 0.5749(12) 0.076(6) Uani 1 1 d . . .
H105 H 0.9528 0.6496 0.6144 0.091 Uiso 1 1 calc R U .
C106 C 0.8483(12) 0.6663(3) 0.5655(12) 0.078(6) Uani 1 1 d . . .
H106 H 0.8282 0.6592 0.5949 0.093 Uiso 1 1 calc R U .
C107 C 0.9442(11) 0.6689(3) 0.5235(11) 0.062(5) Uani 1 1 d . . .
C108 C 0.8080(10) 0.6826(3) 0.5149(11) 0.064(5) Uani 1 1 d . . .
H108 H 0.7605 0.6871 0.5108 0.077 Uiso 1 1 calc R U .
C109 C 0.9054(11) 0.6858(2) 0.4744(10) 0.054(4) Uani 1 1 d . . .
C110 C 0.8344(10) 0.6933(2) 0.4681(10) 0.055(4) Uani 1 1 d . . .
C111 C 0.9347(10) 0.6961(2) 0.4288(10) 0.054(4) Uani 1 1 d . . .
H111 H 0.9838 0.6920 0.4364 0.065 Uiso 1 1 calc R U .
C112 C 0.7915(10) 0.7101(2) 0.4125(8) 0.046(4) Uani 1 1 d . . .
C113 C 0.8929(11) 0.7118(3) 0.3737(12) 0.069(5) Uani 1 1 d . . .
H113 H 0.9117 0.7183 0.3421 0.083 Uiso 1 1 calc R U .
C114 C 0.8178(11) 0.7183(3) 0.3655(10) 0.065(5) Uani 1 1 d . . .
H114 H 0.7871 0.7286 0.3260 0.078 Uiso 1 1 calc R U .
C115 C 1.0847(11) 0.6585(3) 0.5890(11) 0.061(5) Uani 1 1 d . . .
C116 C 1.1413(10) 0.6496(3) 0.5674(10) 0.062(5) Uani 1 1 d . . .
C117 C 1.1252(8) 0.6422(2) 0.4936(10) 0.047(4) Uani 1 1 d . . .
C118 C 1.2175(13) 0.6479(4) 0.6251(11) 0.091(7) Uani 1 1 d . . .
H118 H 1.2309 0.6539 0.6749 0.109 Uiso 1 1 calc R U .
C119 C 1.2746(10) 0.6382(4) 0.6162(11) 0.082(7) Uani 1 1 d . . .
H119 H 1.3245 0.6363 0.6594 0.098 Uiso 1 1 calc R U .
C120 C 1.1837(8) 0.6330(2) 0.4804(9) 0.045(4) Uani 1 1 d . . .
C121 C 1.2562(9) 0.6311(3) 0.5392(9) 0.065(5) Uani 1 1 d . . .
H121 H 1.2949 0.6251 0.5296 0.078 Uiso 1 1 calc R U .
C122 C 0.6678(10) 0.7293(2) 0.3523(10) 0.051(4) Uani 1 1 d . . .
C123 C 0.6091(9) 0.7388(2) 0.3680(8) 0.043(3) Uani 1 1 d . . .
C124 C 0.5600(10) 0.7556(3) 0.3192(10) 0.057(4) Uani 1 1 d . . .
H124 H 0.5644 0.7600 0.2750 0.069 Uiso 1 1 calc R U .
C125 C 0.6002(8) 0.7321(2) 0.4330(8) 0.042(3) Uani 1 1 d . . .
C126 C 0.5070(12) 0.7657(3) 0.3331(11) 0.069(5) Uani 1 1 d . . .
H126 H 0.4767 0.7773 0.2999 0.083 Uiso 1 1 calc R U .
C127 C 0.5443(9) 0.7432(2) 0.4471(9) 0.047(4) Uani 1 1 d . . .
C128 C 0.4967(10) 0.7589(2) 0.3972(10) 0.054(4) Uani 1 1 d . . .
H128 H 0.4575 0.7653 0.4052 0.064 Uiso 1 1 calc R U .
C129 C 0.5915(9) 0.6091(2) 0.5392(10) 0.056(4) Uani 1 1 d . . .
H129 H 0.5453 0.6023 0.5016 0.068 Uiso 1 1 calc R U .
C130 C 0.6014(8) 0.6316(2) 0.5325(10) 0.050(4) Uani 1 1 d . . .
H130 H 0.5637 0.6396 0.4891 0.061 Uiso 1 1 calc R U .
C131 C 0.6445(8) 0.5967(2) 0.5963(9) 0.043(3) Uani 1 1 d . . .
C132 C 0.6640(10) 0.6420(2) 0.5873(9) 0.049(4) Uani 1 1 d . . .
H132 H 0.6691 0.6574 0.5833 0.059 Uiso 1 1 calc R U .
C133 C 0.7122(10) 0.6059(2) 0.6556(11) 0.058(4) Uani 1 1 d . . .
C134 C 0.7237(9) 0.6300(2) 0.6524(10) 0.049(4) Uani 1 1 d . . .
C135 C 0.7726(10) 0.5940(3) 0.7197(10) 0.061(5) Uani 1 1 d . . .
H135 H 0.7699 0.5784 0.7222 0.073 Uiso 1 1 calc R U .
C136 C 0.7892(8) 0.6396(2) 0.7134(10) 0.051(4) Uani 1 1 d . . .
C137 C 0.8332(12) 0.6050(3) 0.7765(11) 0.069(5) Uani 1 1 d . . .
H137 H 0.8697 0.5968 0.8200 0.083 Uiso 1 1 calc R U .
C138 C 0.8455(10) 0.6271(3) 0.7757(11) 0.062(5) Uani 1 1 d . . .
H138 H 0.8905 0.6339 0.8157 0.075 Uiso 1 1 calc R U .
C139 C 0.8569(9) 0.6754(2) 0.7430(10) 0.056(4) Uani 1 1 d . . .
C140 C 0.8439(10) 0.6994(2) 0.7333(10) 0.050(4) Uani 1 1 d . . .
C141 C 0.7730(9) 0.7085(2) 0.6806(9) 0.045(4) Uani 1 1 d . . .
C142 C 0.7619(8) 0.7318(2) 0.6771(8) 0.037(3) Uani 1 1 d . . .
C143 C 0.8238(8) 0.7453(2) 0.7248(8) 0.042(3) Uani 1 1 d . . .
H143 H 0.8174 0.7608 0.7214 0.050 Uiso 1 1 calc R U .
C144 C 0.8959(11) 0.7362(3) 0.7782(12) 0.071(5) Uani 1 1 d . . .
H144 H 0.9371 0.7453 0.8127 0.085 Uiso 1 1 calc R U .
C145 C 0.9043(10) 0.7142(3) 0.7787(10) 0.061(5) Uani 1 1 d . . .
H145 H 0.9538 0.7082 0.8115 0.074 Uiso 1 1 calc R U .
C146 C 0.5701(10) 0.5641(2) 0.5978(12) 0.063(5) Uani 1 1 d . . .
C147 C 0.5732(9) 0.5399(2) 0.6056(9) 0.048(4) Uani 1 1 d . . .
C148 C 0.6358(8) 0.5275(2) 0.6116(8) 0.038(3) Uani 1 1 d . . .
C149 C 0.6363(9) 0.5038(2) 0.6202(9) 0.052(4) Uani 1 1 d . . .
C150 C 0.5722(9) 0.4941(2) 0.6165(11) 0.062(5) Uani 1 1 d . . .
H150 H 0.5709 0.4786 0.6210 0.074 Uiso 1 1 calc R U .
C151 C 0.5097(9) 0.5064(3) 0.6065(11) 0.062(5) Uani 1 1 d . . .
H151 H 0.4667 0.4989 0.6040 0.075 Uiso 1 1 calc R U .
C152 C 0.5075(9) 0.5284(3) 0.6003(11) 0.059(5) Uani 1 1 d . . .
H152 H 0.4633 0.5363 0.5924 0.071 Uiso 1 1 calc R U .
N1 N 0.9606(6) 0.57135(17) 0.3443(6) 0.030(2) Uani 1 1 d . . .
H1 H 0.9838 0.5842 0.3579 0.035 Uiso 1 1 calc R U .
N2 N 0.9420(6) 0.56816(19) 0.6484(6) 0.041(3) Uani 1 1 d . . .
H2 H 0.9038 0.5587 0.6289 0.049 Uiso 1 1 calc R U .
N3 N 0.3895(6) 0.57359(17) 0.1958(7) 0.041(3) Uani 1 1 d . . .
H3 H 0.4000 0.5803 0.1622 0.049 Uiso 1 1 calc R U .
N4 N 0.6752(7) 0.51525(19) 0.3696(7) 0.043(3) Uani 1 1 d . . .
H4 H 0.6922 0.5213 0.4160 0.052 Uiso 1 1 calc R U .
N5 N 0.7215(7) 0.71762(19) 0.4090(7) 0.049(3) Uani 1 1 d . . .
H5 H 0.7139 0.7140 0.4484 0.059 Uiso 1 1 calc R U .
N6 N 1.0135(7) 0.66071(19) 0.5257(8) 0.048(3) Uani 1 1 d . . .
H6 H 1.0091 0.6566 0.4805 0.057 Uiso 1 1 calc R U .
N7 N 0.4483(7) 0.66503(18) 0.4195(7) 0.051(3) Uani 1 1 d . . .
H7 H 0.4815 0.6759 0.4359 0.061 Uiso 1 1 calc R U .
N8 N 0.4155(8) 0.6721(2) 0.0930(8) 0.062(4) Uani 1 1 d . . .
H8 H 0.3927 0.6593 0.0770 0.074 Uiso 1 1 calc R U .
N10 N 0.5926(7) 0.5852(2) 0.0601(8) 0.057(3) Uani 1 1 d . . .
H10 H 0.5516 0.5924 0.0533 0.068 Uiso 1 1 calc R U .
N13 N 0.7951(7) 0.66297(18) 0.7120(7) 0.046(3) Uani 1 1 d . . .
H13 H 0.7513 0.6701 0.6869 0.055 Uiso 1 1 calc R U .
N14 N 0.8247(8) 0.6605(2) 0.1455(8) 0.057(4) Uani 1 1 d . . .
H14 H 0.8649 0.6519 0.1696 0.068 Uiso 1 1 calc R U .
N15 N 0.6344(7) 0.57380(18) 0.6040(8) 0.048(3) Uani 1 1 d . . .
H15 H 0.6733 0.5651 0.6136 0.058 Uiso 1 1 calc R U .
O1 O 0.3052(6) 0.5765(2) -0.0821(7) 0.066(3) Uani 1 1 d . . .
O2 O 0.4463(5) 0.59112(16) 0.0022(7) 0.051(3) Uani 1 1 d . . .
O3 O 0.3882(6) 0.63436(16) 0.0108(6) 0.048(2) Uani 1 1 d . . .
O4 O 0.3437(7) 0.6176(2) -0.1283(6) 0.064(3) Uani 1 1 d . . .
O5 O 0.2399(6) 0.61335(18) -0.0629(7) 0.057(3) Uani 1 1 d . . .
O6 O 0.3476(5) 0.59594(15) 0.0656(6) 0.046(2) Uani 1 1 d . . .
O7 O 1.0106(5) 0.60848(14) 0.3162(5) 0.036(2) Uani 1 1 d . . .
O8 O 1.0760(6) 0.62875(15) 0.2458(6) 0.045(2) Uani 1 1 d . . .
O9 O 0.9637(5) 0.65320(15) 0.2636(6) 0.043(2) Uani 1 1 d . . .
O10 O 1.1051(5) 0.66720(16) 0.3399(7) 0.056(3) Uani 1 1 d . . .
O11 O 1.1643(5) 0.62671(15) 0.4070(6) 0.041(2) Uani 1 1 d . . .
O12 O 1.0554(5) 0.64335(15) 0.4302(5) 0.038(2) Uani 1 1 d . . .
O13 O 0.6991(5) 0.53616(14) 0.6159(6) 0.046(2) Uani 1 1 d . . .
O14 O 0.6992(6) 0.49299(15) 0.6315(6) 0.050(3) Uani 1 1 d . . .
O15 O 0.7511(5) 0.51161(13) 0.5281(5) 0.037(2) Uani 1 1 d . . .
O16 O 0.8522(5) 0.49021(15) 0.6528(6) 0.046(2) Uani 1 1 d . . .
O17 O 0.8198(6) 0.51425(16) 0.7546(6) 0.049(3) Uani 1 1 d . . .
O18 O 0.8556(5) 0.53742(14) 0.6637(5) 0.042(2) Uani 1 1 d . . .
O19 O 0.5398(6) 0.73691(15) 0.5095(6) 0.046(2) Uani 1 1 d . . .
O20 O 0.6433(5) 0.71736(14) 0.4846(5) 0.038(2) Uani 1 1 d . . .
O21 O 0.5508(5) 0.69025(14) 0.5273(5) 0.037(2) Uani 1 1 d . . .
O22 O 0.5873(6) 0.71411(15) 0.6518(6) 0.047(2) Uani 1 1 d . . .
O23 O 0.7134(6) 0.69667(13) 0.6344(5) 0.042(2) Uani 1 1 d . . .
O24 O 0.6928(6) 0.73969(14) 0.6297(6) 0.045(2) Uani 1 1 d . . .
O26 O 0.6644(7) 0.7325(2) 0.2872(7) 0.074(4) Uani 1 1 d . . .
O27 O 0.4795(8) 0.6988(2) 0.0654(7) 0.074(4) Uani 1 1 d . . .
O28 O 0.7853(7) 0.69628(17) 0.1252(6) 0.060(3) Uani 1 1 d . . .
O29 O 0.9222(6) 0.54439(16) 0.2498(6) 0.049(2) Uani 1 1 d . . .
O30 O 0.6361(7) 0.5535(2) 0.0341(10) 0.110(6) Uani 1 1 d . . .
O31 O 0.6833(10) 0.4857(2) 0.3031(8) 0.111(6) Uani 1 1 d . . .
O32 O 1.0217(6) 0.58790(18) 0.7583(6) 0.060(3) Uani 1 1 d . . .
O33 O 0.5128(8) 0.5745(2) 0.5864(9) 0.087(4) Uani 1 1 d . . .
O34 O 0.3770(7) 0.64274(19) 0.4527(7) 0.069(3) Uani 1 1 d . . .
O36 O 1.1008(8) 0.6635(3) 0.6543(9) 0.096(5) Uani 1 1 d . . .
O37 O 0.2965(5) 0.56401(16) 0.2264(6) 0.048(2) Uani 1 1 d . . .
O38 O 0.8611(17) 0.7484(3) 0.0414(11) 0.182(12) Uani 1 1 d . . .
O39 O 0.1075(10) 0.5334(4) -0.2462(13) 0.174(11) Uani 1 1 d . . .
O40 O 0.1577(6) 0.54508(17) 0.2639(7) 0.056(3) Uani 1 1 d . . .
O41 O 0.3796(8) 0.5965(2) 0.4707(10) 0.099(5) Uani 1 1 d . . .
O42 O 0.6279(8) 0.7069(2) 0.0700(8) 0.080(4) Uani 1 1 d . . .
O43 O 0.6651(7) 0.4549(2) 0.5539(8) 0.076(4) Uani 1 1 d . . .
O44 O 0.8748(10) 0.4701(3) 0.9418(9) 0.120(6) Uani 1 1 d . . .
O45 O 1.1620(10) 0.4836(3) 0.9886(9) 0.106(5) Uani 1 1 d . . .
O46 O 1.2112(11) 0.5483(3) 0.9591(11) 0.119(6) Uani 1 1 d . . .
O47 O 0.9985(8) 0.4799(2) 0.9220(8) 0.086(4) Uani 1 1 d . . .
O48 O 0.6797(16) 0.4767(5) 0.8882(14) 0.215(15) Uani 1 1 d . . .
O49 O 0.7378(13) 0.5226(4) 0.8404(17) 0.176(10) Uani 1 1 d . . .
O50 O 0.2368(13) 0.6219(5) 0.297(2) 0.223(16) Uani 1 1 d . . .
O51 O 0.4301(14) 0.7552(4) 0.1148(18) 0.181(11) Uani 1 1 d . . .
O52 O 0.6991(17) 0.7022(3) -0.0747(12) 0.172(11) Uani 1 1 d . . .
O53 O 0.9259(7) 0.66817(19) 0.7775(8) 0.075(4) Uani 1 1 d . . .
P1 P 0.7139(3) 0.60476(7) 0.3914(3) 0.0392(11) Uani 0.747(3) 1 d . . P
P2 P 0.6445(3) 0.65298(8) 0.2720(3) 0.0439(12) Uani 0.747(3) 1 d . . P
Ga1 Ga 0.34674(11) 0.60502(4) -0.03150(12) 0.0491(6) Uani 1 1 d . . .
Ga2 Ga 1.05990(11) 0.63781(3) 0.33264(12) 0.0407(5) Uani 1 1 d . . .
Ga3 Ga 0.77943(11) 0.51410(3) 0.63972(12) 0.0412(5) Uani 1 1 d . . .
Ga4 Ga 0.62166(12) 0.71524(3) 0.57305(12) 0.0414(5) Uani 1 1 d . . .
Au1 Au 0.76018(5) 0.63401(2) 0.34418(5) 0.0382(3) Uani 0.747(3) 1 d . . P
K1 K 0.7120(3) 0.43410(8) 0.4614(3) 0.0968(16) Uani 1 1 d . . .
K2 K 0.7532(2) 0.47869(6) 0.7884(2) 0.0660(10) Uani 1 1 d . . .
K3 K 0.5757(2) 0.73735(6) 0.1374(2) 0.0610(10) Uani 1 1 d . . .
K4 K 0.7212(3) 0.73246(6) 0.0358(2) 0.0668(11) Uani 1 1 d . . .
K5 K 0.2626(2) 0.57783(6) 0.3342(3) 0.0664(10) Uani 1 1 d . . .
K6 K 1.0862(3) 0.52187(8) 0.8935(4) 0.0958(15) Uani 1 1 d . . .
K7 K 0.1644(3) 0.57869(11) -0.1822(4) 0.131(3) Uani 1 1 d . . .
K8 K 0.9994(7) 0.4911(2) 0.7761(9) 0.239(6) Uani 1 1 d . . .

loop_
_atom_site_aniso_label
_atom_site_aniso_U_11
_atom_site_aniso_U_22
_atom_site_aniso_U_33
_atom_site_aniso_U_23
_atom_site_aniso_U_13
_atom_site_aniso_U_12
C1 0.047(13) 0.053(13) 0.072(16) -0.006(12) 0.009(12) 0.013(10)
C2 0.054(14) 0.029(11) 0.11(2) -0.015(12) 0.026(14) 0.003(10)
C3 0.054(13) 0.049(13) 0.11(2) 0.033(13) 0.053(14) -0.004(10)
C4 0.066(15) 0.042(12) 0.092(18) -0.030(12) 0.043(14) 0.006(10)
C5 0.081(16) 0.078(16) 0.059(15) -0.023(12) 0.051(14) 0.004(13)
C6 0.080(18) 0.064(15) 0.088(19) 0.015(14) 0.048(16) 0.009(13)
C7 0.017(8) 0.042(10) 0.029(9) 0.010(7) 0.007(7) 0.007(7)
C8 0.019(8) 0.038(10) 0.064(13) -0.022(9) 0.018(9) -0.001(7)
C9 0.055(9) 0.048(9) 0.030(8) 0.009(6) 0.015(7) -0.013(7)
C10 0.041(8) 0.024(7) 0.051(9) 0.013(6) 0.016(7) -0.001(6)
C11 0.070(11) 0.060(10) 0.042(9) -0.012(8) 0.030(8) -0.030(8)
C12 0.057(10) 0.062(10) 0.025(8) 0.011(7) 0.009(7) -0.007(8)
C13 0.035(7) 0.026(6) 0.042(8) 0.020(6) 0.014(6) 0.001(5)
C14 0.058(9) 0.029(7) 0.038(8) -0.002(6) 0.031(7) -0.003(6)
C15 0.065(10) 0.032(7) 0.027(8) 0.002(6) 0.019(7) -0.008(7)
C16 0.085(12) 0.038(8) 0.043(9) 0.002(7) 0.041(9) -0.016(8)
C17 0.065(10) 0.048(9) 0.047(9) -0.005(7) 0.025(8) -0.009(8)
C18 0.059(10) 0.046(9) 0.063(11) 0.002(8) 0.026(9) -0.014(8)
C19 0.043(9) 0.037(8) 0.064(11) -0.001(7) 0.020(8) 0.003(7)
C20 0.068(10) 0.021(6) 0.035(8) 0.005(6) 0.023(7) -0.006(6)
C21 0.039(8) 0.039(8) 0.040(9) 0.001(6) 0.020(7) 0.009(6)
C22 0.077(11) 0.051(9) 0.040(9) -0.012(7) 0.035(8) -0.023(8)
C23 0.057(9) 0.029(7) 0.049(10) 0.002(6) 0.023(8) 0.003(7)
C24 0.092(13) 0.037(8) 0.054(10) -0.004(7) 0.051(10) -0.012(8)
C25 0.118(16) 0.059(11) 0.036(10) 0.001(8) 0.040(10) -0.007(11)
C26 0.040(8) 0.040(8) 0.045(9) 0.008(7) 0.022(7) 0.009(6)
C27 0.038(8) 0.035(8) 0.054(9) 0.009(7) 0.023(7) 0.012(6)
C28 0.049(9) 0.044(9) 0.059(10) 0.000(7) 0.025(8) -0.004(7)
C29 0.043(8) 0.040(8) 0.042(8) 0.010(6) 0.030(7) 0.013(6)
C30 0.066(11) 0.075(12) 0.047(10) 0.013(9) 0.035(9) 0.012(9)
C31 0.038(8) 0.047(9) 0.048(9) 0.014(7) 0.025(7) 0.008(6)
C32 0.112(14) 0.042(9) 0.033(8) -0.004(7) 0.053(9) 0.007(9)
C33 0.044(8) 0.031(7) 0.048(9) 0.007(6) 0.014(7) -0.003(6)
C34 0.046(8) 0.027(7) 0.047(9) 0.003(6) 0.020(7) -0.013(6)
C35 0.069(11) 0.020(7) 0.057(10) 0.003(7) 0.015(8) 0.000(7)
C36 0.055(9) 0.025(7) 0.050(10) 0.006(6) 0.023(7) -0.005(6)
C37 0.057(9) 0.028(7) 0.055(10) -0.003(7) 0.022(8) -0.001(7)
C38 0.050(9) 0.038(8) 0.046(10) -0.002(7) 0.010(7) 0.010(7)
C39 0.046(9) 0.058(10) 0.047(10) -0.006(8) 0.004(7) 0.011(8)
C40 0.058(10) 0.056(10) 0.052(11) 0.002(8) 0.011(8) 0.024(8)
C41 0.067(11) 0.079(12) 0.044(10) -0.008(9) 0.027(9) 0.019(9)
C42 0.072(12) 0.107(16) 0.034(10) -0.011(9) -0.002(9) 0.051(12)
C43 0.058(10) 0.050(9) 0.045(10) -0.020(8) 0.014(8) 0.000(8)
C44 0.038(8) 0.036(8) 0.059(10) -0.014(7) 0.013(7) -0.007(6)
C45 0.049(9) 0.015(6) 0.067(11) 0.004(7) 0.014(8) -0.003(6)
C46 0.045(9) 0.024(7) 0.065(11) 0.013(7) 0.012(8) -0.004(6)
C47 0.044(9) 0.043(9) 0.064(11) 0.014(8) 0.016(8) 0.024(7)
C48 0.085(14) 0.063(11) 0.062(12) -0.008(9) 0.021(10) 0.045(10)
C49 0.079(12) 0.051(10) 0.049(10) -0.008(8) 0.029(9) 0.026(9)
C50 0.049(9) 0.018(6) 0.052(9) -0.011(6) 0.025(7) -0.010(6)
C51 0.035(7) 0.029(7) 0.045(8) -0.005(6) 0.022(6) 0.000(5)
C52 0.052(9) 0.035(8) 0.047(9) -0.013(7) 0.016(8) -0.017(7)
C53 0.026(7) 0.074(11) 0.047(10) -0.012(8) 0.011(7) -0.010(7)
C54 0.037(8) 0.063(10) 0.047(10) -0.004(8) 0.004(7) 0.010(7)
C55 0.042(8) 0.035(7) 0.032(8) -0.007(6) 0.016(6) -0.011(6)
C56 0.023(6) 0.033(7) 0.037(8) -0.004(6) 0.008(6) -0.006(5)
C57 0.047(9) 0.046(9) 0.063(11) -0.007(8) 0.019(8) 0.005(7)
C58 0.048(9) 0.040(8) 0.062(10) -0.008(7) 0.028(8) -0.001(7)
C59 0.049(9) 0.037(8) 0.056(10) -0.012(7) 0.027(8) 0.008(7)
C60 0.037(8) 0.050(9) 0.057(10) -0.017(8) 0.012(8) 0.000(7)
C61 0.045(9) 0.043(9) 0.052(10) -0.009(7) 0.012(8) 0.002(7)
C62 0.040(8) 0.043(9) 0.055(10) -0.007(7) 0.008(7) 0.011(7)
C63 0.055(9) 0.056(9) 0.029(8) -0.013(7) 0.020(7) 0.005(7)
C64 0.091(16) 0.056(12) 0.089(16) 0.003(11) -0.031(13) 0.001(11)
C65 0.072(12) 0.069(12) 0.057(11) 0.017(9) 0.021(10) 0.008(10)
C66 0.108(19) 0.059(14) 0.11(2) 0.020(13) -0.061(16) 0.002(13)
C67 0.055(10) 0.048(10) 0.054(10) 0.010(8) 0.010(8) -0.004(8)
C68 0.051(9) 0.046(9) 0.059(10) 0.009(7) 0.028(8) 0.001(7)
C69 0.045(9) 0.049(9) 0.061(11) -0.004(8) 0.016(8) -0.004(7)
C70 0.083(14) 0.035(9) 0.104(16) 0.024(9) 0.048(12) 0.006(9)
C71 0.055(10) 0.040(9) 0.087(13) 0.020(8) 0.040(9) -0.003(7)
C72 0.054(10) 0.058(10) 0.060(11) 0.010(8) 0.030(8) 0.013(8)
C73 0.046(8) 0.028(7) 0.063(10) -0.006(7) 0.029(8) -0.001(6)
C74 0.064(12) 0.090(15) 0.043(10) -0.024(10) -0.004(9) -0.008(11)
C75 0.052(10) 0.074(12) 0.050(11) -0.026(9) -0.007(8) 0.000(9)
C76 0.048(9) 0.072(11) 0.031(8) -0.015(8) 0.011(7) -0.001(8)
C77 0.082(16) 0.079(15) 0.12(2) -0.062(14) 0.002(14) 0.012(12)
C78 0.058(14) 0.107(19) 0.16(3) -0.090(19) -0.022(15) 0.002(13)
C79 0.086(15) 0.078(14) 0.113(18) -0.021(13) 0.059(14) -0.010(12)
C80 0.069(14) 0.067(13) 0.12(2) -0.039(13) -0.004(13) -0.014(11)
C81 0.085(12) 0.034(8) 0.046(10) -0.004(7) 0.038(9) -0.017(8)
C82 0.102(14) 0.030(8) 0.045(10) -0.006(7) 0.035(9) -0.017(8)
C83 0.088(12) 0.049(9) 0.011(7) -0.001(6) 0.012(7) -0.022(8)
C84 0.031(8) 0.040(8) 0.050(10) -0.006(7) -0.006(7) -0.004(6)
C85 0.072(11) 0.030(8) 0.049(9) 0.006(7) 0.028(8) -0.014(7)
C86 0.073(11) 0.040(8) 0.060(10) -0.014(7) 0.045(9) -0.025(8)
C87 0.057(9) 0.053(9) 0.029(8) -0.012(7) 0.019(7) -0.007(7)
C88 0.073(11) 0.051(10) 0.036(9) -0.008(7) 0.021(8) -0.015(8)
C89 0.065(11) 0.038(9) 0.087(14) 0.016(9) 0.023(10) -0.006(8)
C90 0.076(12) 0.041(9) 0.055(11) -0.010(8) 0.007(9) -0.005(8)
C91 0.060(10) 0.048(9) 0.052(10) 0.008(8) 0.022(8) -0.003(8)
C92 0.058(10) 0.059(10) 0.051(10) 0.020(8) 0.029(8) -0.004(8)
C93 0.018(7) 0.058(10) 0.042(9) 0.015(7) -0.010(6) 0.025(6)
C94 0.096(15) 0.052(10) 0.073(13) 0.010(9) 0.044(11) -0.009(10)
C95 0.14(2) 0.079(14) 0.067(14) -0.001(11) 0.057(14) -0.044(14)
C96 0.132(19) 0.077(13) 0.031(10) 0.023(9) 0.021(11) -0.013(12)
C97 0.043(9) 0.092(13) 0.029(9) 0.006(8) 0.010(7) -0.008(9)
C98 0.049(9) 0.038(8) 0.080(12) 0.005(8) 0.036(9) -0.011(7)
C99 0.061(10) 0.058(10) 0.062(11) -0.033(8) 0.036(9) -0.024(8)
C100 0.102(17) 0.108(17) 0.077(14) -0.037(13) 0.054(13) -0.053(14)
C101 0.072(11) 0.041(9) 0.073(12) -0.002(8) 0.051(10) 0.000(8)
C102 0.18(3) 0.17(2) 0.16(2) -0.13(2) 0.15(2) -0.13(2)
C103 0.101(15) 0.079(12) 0.090(14) -0.024(11) 0.083(13) -0.030(11)
C104 0.044(8) 0.065(10) 0.034(8) -0.018(7) 0.026(7) -0.013(7)
C105 0.103(15) 0.080(13) 0.075(13) 0.029(10) 0.068(12) 0.042(11)
C106 0.091(14) 0.077(13) 0.101(15) 0.046(12) 0.074(13) 0.040(11)
C107 0.082(12) 0.052(10) 0.086(13) 0.002(9) 0.068(11) 0.007(9)
C108 0.064(11) 0.058(10) 0.077(13) 0.023(9) 0.041(10) 0.013(9)
C109 0.090(12) 0.037(8) 0.059(10) 0.011(7) 0.055(10) 0.001(8)
C110 0.070(11) 0.035(8) 0.069(11) 0.009(8) 0.041(9) 0.011(7)
C111 0.062(10) 0.047(9) 0.078(12) -0.001(8) 0.054(10) 0.009(8)
C112 0.083(11) 0.039(8) 0.032(8) 0.011(6) 0.040(8) 0.004(7)
C113 0.073(12) 0.055(10) 0.084(14) 0.027(10) 0.042(11) 0.012(9)
C114 0.079(12) 0.051(10) 0.061(11) 0.027(8) 0.031(10) 0.020(9)
C115 0.081(13) 0.048(10) 0.060(12) -0.026(8) 0.038(10) -0.009(9)
C116 0.060(11) 0.072(12) 0.051(11) -0.003(9) 0.024(9) -0.030(9)
C117 0.041(8) 0.027(7) 0.077(12) 0.000(7) 0.033(8) -0.009(6)
C118 0.099(17) 0.13(2) 0.039(11) -0.035(11) 0.032(11) -0.034(14)
C119 0.039(9) 0.16(2) 0.057(12) -0.002(12) 0.030(9) 0.000(11)
C120 0.044(9) 0.039(8) 0.054(10) -0.007(7) 0.026(8) -0.003(6)
C121 0.039(9) 0.114(15) 0.042(10) 0.001(9) 0.020(8) 0.006(9)
C122 0.071(11) 0.038(8) 0.053(10) -0.005(7) 0.037(9) 0.004(7)
C123 0.054(9) 0.040(8) 0.040(8) 0.008(6) 0.026(7) 0.005(7)
C124 0.086(12) 0.051(9) 0.050(10) 0.016(8) 0.045(9) 0.015(9)
C125 0.051(9) 0.025(7) 0.040(8) -0.016(6) 0.015(7) -0.005(6)
C126 0.105(15) 0.037(9) 0.079(13) 0.031(9) 0.056(12) 0.027(9)
C127 0.070(10) 0.023(7) 0.057(10) -0.004(7) 0.037(8) -0.011(7)
C128 0.070(11) 0.032(8) 0.067(11) 0.007(7) 0.039(9) 0.015(7)
C129 0.053(10) 0.028(8) 0.076(12) 0.006(7) 0.022(9) 0.003(7)
C130 0.029(7) 0.034(8) 0.071(11) -0.006(7) 0.011(7) -0.011(6)
C131 0.045(8) 0.024(7) 0.058(10) 0.004(6) 0.022(7) 0.006(6)
C132 0.080(11) 0.034(8) 0.062(10) 0.017(7) 0.056(10) 0.012(8)
C133 0.060(10) 0.024(7) 0.089(13) -0.002(8) 0.035(10) 0.005(7)
C134 0.055(9) 0.021(7) 0.081(12) 0.000(7) 0.041(9) 0.000(6)
C135 0.070(11) 0.035(8) 0.064(11) 0.016(8) 0.022(9) 0.011(8)
C136 0.041(8) 0.035(8) 0.062(10) 0.003(7) 0.013(8) 0.006(6)
C137 0.093(14) 0.043(10) 0.056(11) 0.022(8) 0.023(10) 0.004(9)
C138 0.050(10) 0.049(10) 0.071(12) 0.007(8) 0.016(9) -0.001(8)
C139 0.039(9) 0.042(9) 0.055(10) -0.010(7) -0.002(7) 0.003(7)
C140 0.074(11) 0.026(7) 0.064(10) -0.007(7) 0.043(9) 0.002(7)
C141 0.055(9) 0.021(7) 0.062(10) -0.003(7) 0.030(8) -0.002(6)
C142 0.045(8) 0.025(7) 0.043(8) -0.014(6) 0.024(7) -0.006(6)
C143 0.060(9) 0.037(8) 0.029(8) -0.004(6) 0.023(7) 0.006(7)
C144 0.071(12) 0.033(9) 0.093(14) -0.022(9) 0.029(11) -0.018(8)
C145 0.053(10) 0.051(10) 0.056(10) -0.025(8) 0.007(8) -0.005(8)
C146 0.065(11) 0.032(8) 0.106(15) 0.026(9) 0.052(11) 0.015(8)
C147 0.054(9) 0.034(8) 0.055(10) 0.018(7) 0.026(8) 0.008(7)
C148 0.038(8) 0.040(8) 0.035(8) -0.004(6) 0.018(6) -0.006(6)
C149 0.050(9) 0.027(7) 0.060(10) 0.006(7) 0.013(8) -0.010(7)
C150 0.056(10) 0.031(8) 0.080(12) 0.006(8) 0.019(9) -0.007(7)
C151 0.037(8) 0.054(10) 0.107(15) 0.019(10) 0.044(9) -0.001(7)
C152 0.048(9) 0.042(9) 0.083(13) 0.027(8) 0.030(9) 0.012(7)
N1 0.031(6) 0.038(6) 0.020(5) 0.000(4) 0.012(4) 0.002(4)
N2 0.043(7) 0.048(7) 0.034(7) -0.012(5) 0.020(5) -0.021(5)
N3 0.042(7) 0.024(6) 0.047(7) 0.002(5) 0.014(6) 0.000(5)
N4 0.055(7) 0.041(7) 0.031(6) -0.004(5) 0.018(6) 0.008(6)
N5 0.060(8) 0.037(7) 0.051(8) 0.020(6) 0.027(7) 0.009(6)
N6 0.059(8) 0.039(7) 0.061(9) 0.006(6) 0.042(7) 0.007(6)
N7 0.049(7) 0.025(6) 0.057(8) -0.014(6) 0.009(6) -0.005(5)
N8 0.072(9) 0.038(7) 0.067(10) 0.006(7) 0.027(8) -0.025(7)
N10 0.050(8) 0.047(8) 0.065(9) -0.018(7) 0.022(7) -0.006(6)
N13 0.054(8) 0.035(6) 0.060(8) -0.008(6) 0.036(7) 0.003(6)
N14 0.061(8) 0.039(7) 0.063(9) -0.009(6) 0.023(7) 0.015(6)
N15 0.038(7) 0.031(6) 0.065(9) 0.002(6) 0.016(6) -0.003(5)
O1 0.049(7) 0.073(8) 0.068(8) -0.033(6) 0.023(6) -0.020(6)
O2 0.041(6) 0.048(6) 0.072(7) -0.019(5) 0.034(5) -0.005(5)
O3 0.049(6) 0.048(6) 0.042(6) 0.005(5) 0.018(5) -0.004(5)
O4 0.065(7) 0.086(9) 0.042(6) -0.007(6) 0.026(6) -0.021(7)
O5 0.037(6) 0.066(7) 0.064(7) 0.003(6) 0.022(5) -0.003(5)
O6 0.041(6) 0.043(6) 0.052(6) 0.003(5) 0.021(5) -0.007(4)
O7 0.040(5) 0.031(5) 0.041(5) 0.000(4) 0.022(4) -0.002(4)
O8 0.053(6) 0.041(5) 0.058(6) 0.008(5) 0.041(5) 0.006(5)
O9 0.041(5) 0.042(6) 0.048(6) 0.007(4) 0.024(5) 0.004(4)
O10 0.035(5) 0.041(6) 0.086(8) 0.005(5) 0.024(6) 0.002(4)
O11 0.031(5) 0.045(5) 0.043(6) -0.008(4) 0.014(4) -0.004(4)
O12 0.034(5) 0.043(5) 0.042(6) 0.003(4) 0.021(4) 0.004(4)
O13 0.051(6) 0.021(4) 0.071(7) 0.017(4) 0.033(5) 0.000(4)
O14 0.043(6) 0.030(5) 0.071(7) 0.009(5) 0.023(5) -0.006(4)
O15 0.048(5) 0.022(4) 0.036(5) 0.004(4) 0.018(4) 0.001(4)
O16 0.041(5) 0.037(5) 0.053(7) 0.008(5) 0.017(5) 0.005(4)
O17 0.067(7) 0.049(6) 0.035(6) 0.013(5) 0.029(5) -0.004(5)
O18 0.047(6) 0.032(5) 0.040(6) 0.001(4) 0.016(5) -0.010(4)
O19 0.062(6) 0.033(5) 0.052(6) -0.003(4) 0.035(5) 0.009(4)
O20 0.043(5) 0.030(5) 0.047(6) 0.008(4) 0.025(5) 0.001(4)
O21 0.048(5) 0.034(5) 0.030(5) -0.015(4) 0.021(4) -0.016(4)
O22 0.075(7) 0.035(5) 0.043(6) -0.013(4) 0.037(5) -0.016(5)
O23 0.065(6) 0.017(4) 0.038(5) -0.010(4) 0.021(5) -0.001(4)
O24 0.050(6) 0.026(5) 0.050(6) -0.008(4) 0.016(5) -0.013(4)
O26 0.084(9) 0.100(10) 0.057(8) 0.032(7) 0.051(7) 0.038(7)
O27 0.096(10) 0.060(7) 0.057(8) -0.007(6) 0.030(7) -0.027(7)
O28 0.064(7) 0.049(6) 0.055(7) 0.012(5) 0.018(6) 0.018(6)
O29 0.046(6) 0.043(6) 0.057(7) -0.002(5) 0.025(5) 0.000(5)
O30 0.049(8) 0.097(11) 0.144(14) -0.077(10) 0.016(8) 0.011(7)
O31 0.125(13) 0.087(10) 0.061(9) -0.018(8) -0.003(8) 0.050(9)
O32 0.058(7) 0.055(7) 0.054(7) -0.001(5) 0.017(6) -0.022(6)
O33 0.095(10) 0.047(7) 0.129(13) 0.032(8) 0.062(10) 0.012(7)
O34 0.079(8) 0.062(7) 0.061(8) -0.023(6) 0.031(7) -0.032(7)
O36 0.073(9) 0.134(13) 0.091(11) -0.053(10) 0.048(8) -0.034(9)
O37 0.041(6) 0.044(6) 0.046(6) 0.007(5) 0.012(5) -0.010(4)
O38 0.34(3) 0.139(16) 0.103(14) 0.088(13) 0.136(19) 0.13(2)
O39 0.084(12) 0.27(3) 0.160(19) 0.124(19) 0.054(13) -0.009(14)
O40 0.049(6) 0.048(6) 0.072(8) 0.017(5) 0.030(6) 0.000(5)
O41 0.066(9) 0.065(8) 0.128(13) -0.030(8) 0.017(9) -0.008(7)
O42 0.076(9) 0.054(7) 0.088(10) 0.009(7) 0.025(7) 0.000(6)
O43 0.059(7) 0.066(8) 0.106(10) -0.021(7) 0.043(7) -0.012(6)
O44 0.122(14) 0.170(17) 0.067(10) 0.017(10) 0.045(10) 0.048(12)
O45 0.143(15) 0.109(12) 0.095(11) -0.013(9) 0.081(11) 0.008(10)
O46 0.137(15) 0.111(13) 0.124(14) -0.035(11) 0.074(12) -0.060(11)
O47 0.094(10) 0.077(9) 0.077(9) 0.009(7) 0.034(8) 0.007(8)
O48 0.21(3) 0.27(3) 0.135(19) -0.027(19) 0.059(18) -0.17(2)
O49 0.132(18) 0.139(18) 0.25(3) -0.052(18) 0.085(19) -0.027(14)
O50 0.131(17) 0.22(3) 0.39(4) 0.16(3) 0.19(2) 0.055(17)
O51 0.139(19) 0.135(18) 0.28(3) -0.018(19) 0.11(2) 0.005(15)
O52 0.33(3) 0.062(10) 0.128(16) 0.024(10) 0.12(2) -0.019(15)
O53 0.062(8) 0.054(7) 0.086(9) -0.016(6) 0.018(7) -0.007(6)
P1 0.039(3) 0.029(2) 0.051(3) 0.000(2) 0.023(2) -0.0038(19)
P2 0.047(3) 0.036(3) 0.055(3) 0.002(2) 0.029(3) 0.008(2)
Ga1 0.0389(11) 0.0596(13) 0.0412(12) -0.0123(10) 0.0135(9) -0.0095(9)
Ga2 0.0396(11) 0.0355(10) 0.0505(12) 0.0043(9) 0.0245(9) 0.0030(8)
Ga3 0.0444(11) 0.0278(10) 0.0478(12) 0.0056(8) 0.0195(9) -0.0024(8)
Ga4 0.0521(12) 0.0296(10) 0.0436(12) -0.0029(8) 0.0241(10) -0.0043(8)
Au1 0.0386(5) 0.0280(5) 0.0474(6) 0.0001(3) 0.0204(4) 0.0008(3)
K1 0.109(4) 0.082(3) 0.078(3) 0.008(3) 0.028(3) 0.015(3)
K2 0.074(3) 0.046(2) 0.073(3) 0.0043(18) 0.032(2) -0.0040(18)
K3 0.078(3) 0.057(2) 0.051(2) 0.0136(17) 0.0343(19) 0.0001(18)
K4 0.090(3) 0.052(2) 0.066(3) 0.0169(18) 0.044(2) 0.024(2)
K5 0.067(2) 0.062(2) 0.078(3) -0.016(2) 0.041(2) -0.0168(19)
K6 0.097(4) 0.067(3) 0.125(4) -0.013(3) 0.055(3) -0.009(2)
K7 0.071(3) 0.113(4) 0.146(6) -0.044(4) 0.001(3) 0.005(3)
K8 0.186(10) 0.201(11) 0.288(15) -0.040(10) 0.080(10) 0.005(8)

loop_
_atom_type_symbol
_atom_type_description
_atom_type_scat_dispersion_real
_atom_type_scat_dispersion_imag
_atom_type_scat_source
C C 0.0115 0.0055 'Calculated using XDISP in WinGX (Farrugia, 1999)'
H H 0.0000 0.0000 'Calculated using XDISP in WinGX (Farrugia, 1999)'
N N 0.0204 0.0111 'Calculated using XDISP in WinGX (Farrugia, 1999)'
O O 0.0332 0.0199 'Calculated using XDISP in WinGX (Farrugia, 1999)'
P P 0.2284 0.2810 'Calculated using XDISP in WinGX (Farrugia, 1999)'
Ga Ga -3.2145 0.5153 'Calculated using XDISP in WinGX (Farrugia, 1999)'
Au Au -5.9279 5.0876 'Calculated using XDISP in WinGX (Farrugia, 1999)'
K K 0.3605 0.7070 'Calculated using XDISP in WinGX (Farrugia, 1999)'

loop_
_geom_angle_atom_site_label_1
_geom_angle_atom_site_label_2
_geom_angle_atom_site_label_3
_geom_angle
_geom_angle_site_symmetry_1
_geom_angle_site_symmetry_3
P1 C1 H1A 109.5 . .
P1 C1 H1B 109.5 . .
H1A C1 H1B 109.5 . .
P1 C1 H1C 109.5 . .
H1A C1 H1C 109.5 . .
H1B C1 H1C 109.5 . .
P1 C2 H2A 109.5 . .
P1 C2 H2B 109.5 . .
H2A C2 H2B 109.5 . .
P1 C2 H2C 109.5 . .
H2A C2 H2C 109.5 . .
H2B C2 H2C 109.5 . .
P1 C3 H3A 109.5 . .
P1 C3 H3B 109.5 . .
H3A C3 H3B 109.5 . .
P1 C3 H3C 109.5 . .
H3A C3 H3C 109.5 . .
H3B C3 H3C 109.5 . .
P2 C4 H4A 109.5 . .
P2 C4 H4B 109.5 . .
H4A C4 H4B 109.5 . .
P2 C4 H4C 109.5 . .
H4A C4 H4C 109.5 . .
H4B C4 H4C 109.5 . .
P2 C5 H5A 109.5 . .
P2 C5 H5B 109.5 . .
H5A C5 H5B 109.5 . .
P2 C5 H5C 109.5 . .
H5A C5 H5C 109.5 . .
H5B C5 H5C 109.5 . .
P2 C6 H6A 109.5 . .
P2 C6 H6B 109.5 . .
H6A C6 H6B 109.5 . .
P2 C6 H6C 109.5 . .
H6A C6 H6C 109.5 . .
H6B C6 H6C 109.5 . .
Au1 C7 H7A 109.5 . .
Au1 C7 H7B 109.5 . .
H7A C7 H7B 109.5 . .
Au1 C7 H7C 109.5 . .
H7A C7 H7C 109.5 . .
H7B C7 H7C 109.5 . .
Au1 C8 H8A 109.5 . .
Au1 C8 H8B 109.5 . .
H8A C8 H8B 109.5 . .
Au1 C8 H8C 109.5 . .
H8A C8 H8C 109.5 . .
H8B C8 H8C 109.5 . .
C11 C9 C13 120.2(13) . .
C11 C9 H9 119.9 . .
C13 C9 H9 119.9 . .
C12 C10 C14 121.2(13) . .
C12 C10 N1 122.6(13) . .
C14 C10 N1 116.2(11) . .
C12 C11 C9 121.7(14) . .
C12 C11 H11 119.2 . .
C9 C11 H11 119.2 . .
C11 C12 C10 119.8(15) . .
C11 C12 H12 120.1 . .
C10 C12 H12 120.1 . .
C15 C13 C9 122.4(12) . .
C15 C13 C14 120.3(12) . .
C9 C13 C14 117.3(13) . .
C10 C14 C16 121.8(12) . .
C10 C14 C13 119.7(12) . .
C16 C14 C13 118.4(12) . .
C17 C15 N2 123.7(13) . .
C17 C15 C13 118.3(13) . .
N2 C15 C13 117.9(12) . .
C18 C16 C14 119.4(13) . .
C18 C16 H16 120.3 . .
C14 C16 H16 120.3 . .
C15 C17 C18 121.5(15) . .
C15 C17 H17 119.3 . .
C18 C17 H17 119.3 . .
C16 C18 C17 121.1(15) . .
C16 C18 H18 119.5 . .
C17 C18 H18 119.5 . .
O32 C19 N2 122.0(15) . .
O32 C19 C20 121.0(15) . .
N2 C19 C20 116.9(13) . .
O32 C19 K7 41.1(8) . 1_656
N2 C19 K7 112.8(10) . 1_656
C20 C19 K7 111.2(10) . 1_656
C22 C20 C21 120.7(13) . .
C22 C20 C19 116.9(13) . .
C21 C20 C19 122.3(13) . .
C22 C20 K6 66.4(9) . .
C21 C20 K6 91.7(8) . .
C19 C20 K6 113.7(10) . .
O18 C21 C20 127.5(13) . .
O18 C21 C23 113.7(12) . .
C20 C21 C23 118.8(13) . .
C20 C22 C25 121.1(14) . .
C20 C22 K6 90.4(10) . .
C25 C22 K6 73.4(10) . .
C20 C22 H22 119.5 . .
C25 C22 H22 119.5 . .
K6 C22 H22 106.5 . .
O17 C23 C24 121.8(14) . .
O17 C23 C21 119.0(13) . .
C24 C23 C21 119.2(13) . .
C25 C24 C23 121.9(14) . .
C25 C24 K6 64.9(11) . .
C23 C24 K6 93.0(10) . .
C25 C24 H24 119.1 . .
C23 C24 H24 119.1 . .
K6 C24 H24 112.5 . .
C24 C25 C22 118.0(15) . .
C24 C25 K6 91.6(11) . .
C22 C25 K6 80.0(11) . .
C24 C25 H25 121.0 . .
C22 C25 H25 121.0 . .
K6 C25 H25 98.1 . .
O29 C26 N1 123.6(13) . .
O29 C26 C27 119.8(13) . .
N1 C26 C27 116.5(12) . .
C28 C27 C29 119.3(13) . .
C28 C27 C26 118.5(13) . .
C29 C27 C26 122.2(13) . .
C27 C28 C30 121.0(15) . .
C27 C28 H28 119.5 . .
C30 C28 H28 119.5 . .
O7 C29 C27 124.3(12) . .
O7 C29 C31 118.7(12) . .
C27 C29 C31 117.0(13) . .
C32 C30 C28 118.3(15) . .
C32 C30 H30 120.9 . .
C28 C30 H30 120.9 . .
C32 C31 O8 126.9(14) . .
C32 C31 C29 121.1(14) . .
O8 C31 C29 111.6(12) . .
C31 C32 C30 123.2(15) . .
C31 C32 H32 118.4 . .
C30 C32 H32 118.4 . .
C36 C33 N3 122.8(14) . .
C36 C33 C38 119.9(13) . .
N3 C33 C38 117.3(14) . .
C35 C34 C37 119.0(14) . .
C35 C34 H34 120.5 . .
C37 C34 H34 120.5 . .
C34 C35 C36 120.5(16) . .
C34 C35 H35 119.7 . .
C36 C35 H35 119.7 . .
C33 C36 C35 121.9(15) . .
C33 C36 H36 119.1 . .
C35 C36 H36 119.1 . .
C34 C37 C39 122.1(14) . .
C34 C37 C38 121.6(14) . .
C39 C37 C38 116.3(14) . .
C40 C38 C33 123.1(13) . .
C40 C38 C37 119.7(14) . .
C33 C38 C37 117.1(14) . .
C41 C39 N4 121.3(15) . .
C41 C39 C37 120.3(15) . .
N4 C39 C37 118.3(15) . .
C42 C40 C38 120.2(15) . .
C42 C40 H40 119.9 . .
C38 C40 H40 119.9 . .
C42 C41 C39 121.8(16) . .
C42 C41 H41 119.1 . .
C39 C41 H41 119.1 . .
C41 C42 C40 121.1(17) . .
C41 C42 H42 119.5 . .
C40 C42 H42 119.5 . .
O31 C43 N4 121.1(15) . .
O31 C43 C44 120.8(14) . .
N4 C43 C44 118.1(13) . .
C45 C44 C49 118.5(14) . .
C45 C44 C43 124.8(14) . .
C49 C44 C43 116.6(14) . .
C45 C44 K1 97.0(10) . .
C49 C44 K1 65.0(9) . .
C43 C44 K1 107.6(9) . .
O15 C45 C44 125.6(13) . .
O15 C45 C46 113.6(14) . .
C44 C45 C46 120.8(14) . .
O16 C46 C47 122.1(13) . .
O16 C46 C45 119.6(14) . .
C47 C46 C45 118.2(16) . .
C48 C47 C46 120.4(14) . .
C48 C47 H47 119.8 . .
C46 C47 H47 119.8 . .
C49 C48 C47 120.8(15) . .
C49 C48 K1 73.6(12) . .
C47 C48 K1 94.0(13) . .
C49 C48 H48 119.6 . .
C47 C48 H48 119.6 . .
K1 C48 H48 102.4 . .
C48 C49 C44 120.7(15) . .
C48 C49 K1 82.1(13) . .
C44 C49 K1 90.5(10) . .
C48 C49 H49 119.6 . .
C44 C49 H49 119.6 . .
K1 C49 H49 97.4 . .
O37 C50 N3 120.1(13) . .
O37 C50 C51 124.1(13) . .
N3 C50 C51 115.8(12) . .
C56 C51 C52 119.1(12) . .
C56 C51 C50 124.3(12) . .
C52 C51 C50 116.6(12) . .
C53 C52 C51 118.8(14) . .
C53 C52 H52 120.6 . .
C51 C52 H52 120.6 . .
C52 C53 C54 121.7(14) . .
C52 C53 H53 119.2 . .
C54 C53 H53 119.2 . .
C53 C54 C55 121.7(14) . .
C53 C54 H54 119.2 . .
C55 C54 H54 119.2 . .
O5 C55 C54 124.0(13) . .
O5 C55 C56 117.4(12) . .
C54 C55 C56 118.5(13) . .
O5 C55 K7 62.4(7) . .
C54 C55 K7 88.9(9) . .
C56 C55 K7 117.7(9) . .
O6 C56 C51 124.0(12) . .
O6 C56 C55 115.9(12) . .
C51 C56 C55 120.2(12) . .
C59 C57 C58 121.1(15) . .
C59 C57 H57 119.4 . .
C58 C57 H57 119.4 . .
C60 C58 C57 120.8(15) . .
C60 C58 H58 119.6 . .
C57 C58 H58 119.6 . .
C57 C59 C61 118.5(14) . .
C57 C59 H59 120.7 . .
C61 C59 H59 120.7 . .
C58 C60 N10 121.2(15) . .
C58 C60 C62 121.3(14) . .
N10 C60 C62 117.6(14) . .
C62 C61 C63 117.6(14) . .
C62 C61 C59 120.7(14) . .
C63 C61 C59 121.6(14) . .
C61 C62 C64 121.3(16) . .
C61 C62 C60 117.5(14) . .
C64 C62 C60 120.9(16) . .
C65 C63 C61 122.8(16) . .
C65 C63 N14 119.1(15) . .
C61 C63 N14 118.0(13) . .
C66 C64 C62 116(2) . .
C66 C64 H64 121.9 . .
C62 C64 H64 121.9 . .
C63 C65 C66 115.6(18) . .
C63 C65 H65 122.2 . .
C66 C65 H65 122.2 . .
C64 C66 C65 125.9(19) . .
C64 C66 H66 117.1 . .
C65 C66 H66 117.1 . .
O28 C67 N14 121.2(15) . .
O28 C67 C68 122.2(15) . .
N14 C67 C68 116.1(14) . .
C73 C68 C69 119.4(14) . .
C73 C68 C67 124.4(14) . .
C69 C68 C67 116.1(14) . .
C70 C69 C68 119.3(15) . .
C70 C69 H69 120.3 . .
C68 C69 H69 120.3 . .
C69 C70 C71 123.0(15) . .
C69 C70 H70 118.5 . .
C71 C70 H70 118.5 . .
C72 C71 C70 117.9(16) . .
C72 C71 H71 121.1 . .
C70 C71 H71 121.1 . .
O10 C72 C71 124.4(15) . .
O10 C72 C73 114.6(14) . .
C71 C72 C73 120.9(14) . .
O9 C73 C68 124.1(13) . .
O9 C73 C72 116.7(13) . .
C68 C73 C72 119.1(13) . .
O30 C74 N10 123.4(17) . .
O30 C74 C75 122.1(17) . .
N10 C74 C75 114.5(18) . .
C76 C75 C77 117.1(17) . .
C76 C75 C74 123.7(17) . .
C77 C75 C74 118.7(18) . .
O2 C76 C75 123.5(14) . .
O2 C76 C79 117.8(16) . .
C75 C76 C79 118.5(17) . .
C78 C77 C75 123(2) . .
C78 C77 H77 118.5 . .
C75 C77 H77 118.5 . .
C77 C78 C80 121(2) . .
C77 C78 H78 119.4 . .
C80 C78 H78 119.4 . .
C76 C79 C80 123(2) . .
C76 C79 O1 116.5(17) . .
C80 C79 O1 120(2) . .
C79 C80 C78 116(2) . .
C79 C80 H80 121.8 . .
C78 C80 H80 121.8 . .
C83 C81 C82 125.1(14) . .
C83 C81 H81 117.5 . .
C82 C81 H81 117.5 . .
C84 C82 C81 117.6(14) . .
C84 C82 H82 121.2 . .
C81 C82 H82 121.2 . .
C81 C83 C85 116.1(14) . .
C81 C83 H83 122.0 . .
C85 C83 H83 122.0 . .
C82 C84 N7 122.6(14) . .
C82 C84 C86 120.7(15) . .
N7 C84 C86 116.3(12) . .
C83 C85 C86 122.0(13) . .
C83 C85 C87 119.7(14) . .
C86 C85 C87 118.1(12) . .
C88 C86 C85 119.7(14) . .
C88 C86 C84 122.0(14) . .
C85 C86 C84 118.2(13) . .
N8 C87 C89 123.7(15) . .
N8 C87 C85 118.3(13) . .
C89 C87 C85 118.1(14) . .
C90 C88 C86 120.9(15) . .
C90 C88 H88 119.5 . .
C86 C88 H88 119.5 . .
C90 C89 C87 120.8(16) . .
C90 C89 H89 119.6 . .
C87 C89 H89 119.6 . .
C88 C90 C89 122.0(16) . .
C88 C90 H90 119.0 . .
C89 C90 H90 119.0 . .
O27 C91 N8 124.2(16) . .
O27 C91 C92 118.4(15) . .
N8 C91 C92 117.3(14) . .
C94 C92 C93 120.1(17) . .
C94 C92 C91 118.1(16) . .
C93 C92 C91 121.5(14) . .
O3 C93 C92 125.9(14) . .
O3 C93 C97 113.8(14) . .
C92 C93 C97 120.0(15) . .
C92 C94 C95 120.8(17) . .
C92 C94 H94 119.6 . .
C95 C94 H94 119.6 . .
C96 C95 C94 118.9(18) . .
C96 C95 H95 120.6 . .
C94 C95 H95 120.6 . .
C97 C96 C95 122.9(19) . .
C97 C96 H96 118.5 . .
C95 C96 H96 118.5 . .
O4 C97 C96 125.4(16) . .
O4 C97 C93 117.5(14) . .
C96 C97 C93 117.1(17) . .
O34 C98 N7 122.1(16) . .
O34 C98 C99 124.6(16) . .
N7 C98 C99 113.3(13) . .
C101 C99 C100 117.5(15) . .
C101 C99 C98 126.4(15) . .
C100 C99 C98 115.5(14) . .
C102 C100 C99 123.6(18) . .
C102 C100 H100 118.2 . .
C99 C100 H100 118.2 . .
O21 C101 C99 123.5(15) . .
O21 C101 C104 113.1(13) . .
C99 C101 C104 123.3(14) . .
C100 C102 C103 118.6(18) . .
C100 C102 H102 120.7 . .
C103 C102 H102 120.7 . .
C102 C103 C104 118.3(16) . .
C102 C103 H103 120.8 . .
C104 C103 H103 120.8 . .
O22 C104 C101 122.1(13) . .
O22 C104 C103 119.5(13) . .
C101 C104 C103 118.4(14) . .
C107 C105 C106 117.5(16) . .
C107 C105 H105 121.2 . .
C106 C105 H105 121.2 . .
C108 C106 C105 120.3(17) . .
C108 C106 H106 119.9 . .
C105 C106 H106 119.9 . .
C109 C107 C105 122.1(15) . .
C109 C107 N6 119.1(14) . .
C105 C107 N6 118.7(15) . .
C106 C108 C110 122.0(16) . .
C106 C108 H108 119.0 . .
C110 C108 H108 119.0 . .
C107 C109 C111 120.5(15) . .
C107 C109 C110 119.9(14) . .
C111 C109 C110 119.6(14) . .
C108 C110 C109 117.5(14) . .
C108 C110 C112 123.0(15) . .
C109 C110 C112 119.4(14) . .
C113 C111 C109 121.1(15) . .
C113 C111 H111 119.4 . .
C109 C111 H111 119.4 . .
C114 C112 C110 119.5(15) . .
C114 C112 N5 122.6(13) . .
C110 C112 N5 118.0(12) . .
C111 C113 C114 117.9(16) . .
C111 C113 H113 121.0 . .
C114 C113 H113 121.0 . .
C112 C114 C113 122.1(15) . .
C112 C114 H114 118.9 . .
C113 C114 H114 118.9 . .
O36 C115 N6 124.5(17) . .
O36 C115 C116 123.3(18) . .
N6 C115 C116 112.2(14) . .
C118 C116 C117 115.5(17) . .
C118 C116 C115 118.5(17) . .
C117 C116 C115 126.0(16) . .
O12 C117 C116 123.7(14) . .
O12 C117 C120 115.3(14) . .
C116 C117 C120 121.0(15) . .
C119 C118 C116 125.4(18) . .
C119 C118 H118 117.3 . .
C116 C118 H118 117.3 . .
C118 C119 C121 117.3(17) . .
C118 C119 H119 121.3 . .
C121 C119 H119 121.3 . .
C121 C120 O11 121.3(14) . .
C121 C120 C117 121.0(15) . .
O11 C120 C117 117.8(13) . .
C120 C121 C119 119.5(16) . .
C120 C121 H121 120.2 . .
C119 C121 H121 120.2 . .
O26 C122 N5 123.9(15) . .
O26 C122 C123 119.8(14) . .
N5 C122 C123 116.3(14) . .
C124 C123 C125 117.6(13) . .
C124 C123 C122 120.3(13) . .
C125 C123 C122 122.0(13) . .
C124 C123 K4 101.2(10) . 4_576
C125 C123 K4 66.3(8) . 4_576
C122 C123 K4 100.6(9) . 4_576
C126 C124 C123 122.9(15) . .
C126 C124 H124 118.6 . .
C123 C124 H124 118.6 . .
O20 C125 C123 124.4(13) . .
O20 C125 C127 116.9(13) . .
C123 C125 C127 118.5(13) . .
O20 C125 K4 87.8(7) . 4_576
C123 C125 K4 89.1(9) . 4_576
C127 C125 K4 88.9(8) . 4_576
C124 C126 C128 120.2(14) . .
C124 C126 H126 119.9 . .
C128 C126 H126 119.9 . .
O19 C127 C128 121.7(14) . .
O19 C127 C125 116.5(13) . .
C128 C127 C125 121.8(15) . .
O19 C127 K4 99.9(9) . 4_576
C128 C127 K4 104.3(10) . 4_576
C125 C127 K4 66.3(8) . 4_576
C127 C128 C126 118.9(15) . .
C127 C128 H128 120.6 . .
C126 C128 H128 120.6 . .
C131 C129 C130 122.6(15) . .
C131 C129 H129 118.7 . .
C130 C129 H129 118.7 . .
C132 C130 C129 120.3(15) . .
C132 C130 H130 119.8 . .
C129 C130 H130 119.8 . .
C129 C131 C133 121.5(13) . .
C129 C131 N15 122.8(14) . .
C133 C131 N15 115.5(12) . .
C130 C132 C134 120.7(13) . .
C130 C132 H132 119.7 . .
C134 C132 H132 119.7 . .
C131 C133 C135 125.6(14) . .
C131 C133 C134 117.7(14) . .
C135 C133 C134 116.7(15) . .
C136 C134 C132 124.3(13) . .
C136 C134 C133 118.5(14) . .
C132 C134 C133 117.1(14) . .
C137 C135 C133 119.9(14) . .
C137 C135 H135 120.0 . .
C133 C135 H135 120.0 . .
C134 C136 C138 122.1(14) . .
C134 C136 N13 116.9(13) . .
C138 C136 N13 121.0(14) . .
C135 C137 C138 124.8(16) . .
C135 C137 H137 117.6 . .
C138 C137 H137 117.6 . .
C137 C138 C136 117.8(16) . .
C137 C138 H138 121.1 . .
C136 C138 H138 121.1 . .
O53 C139 N13 124.9(14) . .
O53 C139 C140 118.9(14) . .
N13 C139 C140 116.1(14) . .
C141 C140 C145 117.3(13) . .
C141 C140 C139 122.5(14) . .
C145 C140 C139 120.2(15) . .
O23 C141 C140 123.4(12) . .
O23 C141 C142 116.3(13) . .
C140 C141 C142 120.3(13) . .
O24 C142 C143 122.3(12) . .
O24 C142 C141 118.6(12) . .
C143 C142 C141 119.1(13) . .
O24 C142 K4 54.8(7) . 4_576
C143 C142 K4 87.1(8) . 4_576
C141 C142 K4 131.6(9) . 4_576
C142 C143 C144 120.7(13) . .
C142 C143 K4 69.5(8) . 4_576
C144 C143 K4 142.3(12) . 4_576
C142 C143 H143 119.6 . .
C144 C143 H143 119.6 . .
K4 C143 H143 63.5 4_576 .
C145 C144 C143 118.3(15) . .
C145 C144 H144 120.9 . .
C143 C144 H144 120.9 . .
C144 C145 C140 124.0(16) . .
C144 C145 H145 118.0 . .
C140 C145 H145 118.0 . .
O33 C146 N15 123.1(14) . .
O33 C146 C147 121.4(15) . .
N15 C146 C147 115.5(14) . .
C148 C147 C152 119.0(13) . .
C148 C147 C146 122.0(14) . .
C152 C147 C146 118.8(14) . .
O13 C148 C147 124.7(12) . .
O13 C148 C149 115.5(12) . .
C147 C148 C149 119.6(13) . .
O14 C149 C150 124.7(13) . .
O14 C149 C148 117.5(13) . .
C150 C149 C148 117.8(14) . .
O14 C149 K2 57.3(7) . .
C150 C149 K2 92.4(10) . .
C148 C149 K2 122.0(9) . .
C149 C150 C151 121.6(14) . .
C149 C150 H150 119.2 . .
C151 C150 H150 119.2 . .
C152 C151 C150 122.7(14) . .
C152 C151 H151 118.7 . .
C150 C151 H151 118.7 . .
C151 C152 C147 119.1(14) . .
C151 C152 H152 120.4 . .
C147 C152 H152 120.4 . .
C26 N1 C10 128.4(11) . .
C26 N1 H1 115.8 . .
C10 N1 H1 115.8 . .
C19 N2 C15 127.0(12) . .
C19 N2 H2 116.5 . .
C15 N2 H2 116.5 . .
C33 N3 C50 123.6(12) . .
C33 N3 H3 118.2 . .
C50 N3 H3 118.2 . .
C43 N4 C39 127.1(13) . .
C43 N4 H4 116.4 . .
C39 N4 H4 116.4 . .
C122 N5 C112 125.8(13) . .
C122 N5 H5 117.1 . .
C112 N5 H5 117.1 . .
C115 N6 C107 128.2(14) . .
C115 N6 H6 115.9 . .
C107 N6 H6 115.9 . .
C98 N7 C84 126.8(13) . .
C98 N7 H7 116.6 . .
C84 N7 H7 116.6 . .
C91 N8 C87 128.1(14) . .
C91 N8 H8 116.0 . .
C87 N8 H8 116.0 . .
C74 N10 C60 125.0(15) . .
C74 N10 H10 117.5 . .
C60 N10 H10 117.5 . .
C139 N13 C136 129.0(13) . .
C139 N13 H13 115.5 . .
C136 N13 H13 115.5 . .
C67 N14 C63 127.6(13) . .
C67 N14 H14 116.2 . .
C63 N14 H14 116.2 . .
C146 N15 C131 126.0(12) . .
C146 N15 H15 117.0 . .
C131 N15 H15 117.0 . .
C79 O1 Ga1 109.3(11) . .
C79 O1 K7 133.3(11) . .
Ga1 O1 K7 112.3(6) . .
C76 O2 Ga1 111.7(9) . .
C93 O3 Ga1 114.2(9) . .
C97 O4 Ga1 111.3(9) . .
C55 O5 Ga1 110.0(9) . .
C55 O5 K7 94.0(8) . .
Ga1 O5 K7 97.0(4) . .
C56 O6 Ga1 111.1(8) . .
C29 O7 Ga2 111.6(8) . .
C31 O8 Ga2 114.5(8) . .
C73 O9 Ga2 112.3(9) . .
C72 O10 Ga2 113.4(10) . .
C120 O11 Ga2 109.8(8) . .
C117 O12 Ga2 111.6(9) . .
C148 O13 Ga3 112.7(8) . .
C149 O14 Ga3 110.4(8) . .
C149 O14 K2 99.4(9) . .
Ga3 O14 K2 103.9(4) . .
C45 O15 Ga3 113.3(9) . .
C46 O16 Ga3 109.5(8) . .
C46 O16 K8 119.1(9) . .
Ga3 O16 K8 120.2(5) . .
C23 O17 Ga3 109.7(9) . .
C23 O17 K2 143.4(9) . .
Ga3 O17 K2 106.6(4) . .
C21 O18 Ga3 114.2(8) . .
C127 O19 Ga4 111.4(9) . .
C127 O19 K3 125.0(8) . 4_576
Ga4 O19 K3 92.0(4) . 4_576
C125 O20 Ga4 112.2(9) . .
C125 O20 K4 69.2(7) . 4_576
Ga4 O20 K4 93.7(3) . 4_576
C101 O21 Ga4 112.8(9) . .
C104 O22 Ga4 108.6(8) . .
C104 O22 K3 131.9(10) . 4_576
Ga4 O22 K3 86.0(3) . 4_576
C141 O23 Ga4 111.7(8) . .
C142 O24 Ga4 109.8(7) . .
C142 O24 K4 102.1(8) . 4_576
Ga4 O24 K4 114.3(4) . 4_576
C142 O24 K3 139.5(8) . 4_576
Ga4 O24 K3 90.8(4) . 4_576
K4 O24 K3 100.1(3) 4_576 4_576
C122 O26 K3 146.3(12) . .
C91 O27 K3 168.2(11) . .
C67 O28 K4 149.6(12) . .
C26 O29 K8 125.0(9) . 3_766
C19 O32 K7 120.1(10) . 1_656
C50 O37 K5 134.9(9) . .
C50 O37 K2 123.9(9) . 3_666
K5 O37 K2 99.6(3) . 3_666
K7 O39 K6 91.5(8) . 1_454
K5 O40 K2 95.3(3) . 3_666
K5 O41 K1 77.7(4) . 3_666
K4 O42 K3 101.2(4) . .
K1 O43 K5 88.6(4) . 3_666
K2 O44 K6 139.1(6) . 3_767
K6 O46 K7 97.0(6) . 1_656
K8 O47 K6 53.4(4) . .
C2 P1 C3 104.6(12) . .
C2 P1 C1 102.8(12) . .
C3 P1 C1 101.2(12) . .
C2 P1 Au1 112.8(10) . .
C3 P1 Au1 122.5(7) . .
C1 P1 Au1 110.7(8) . .
C4 P2 C5 110.3(10) . .
C4 P2 C6 104.3(12) . .
C5 P2 C6 100.4(13) . .
C4 P2 Au1 113.1(9) . .
C5 P2 Au1 111.7(8) . .
C6 P2 Au1 116.1(9) . .
O2 Ga1 O6 91.2(4) . .
O2 Ga1 O1 84.2(4) . .
O6 Ga1 O1 92.4(5) . .
O2 Ga1 O3 95.7(4) . .
O6 Ga1 O3 92.5(4) . .
O1 Ga1 O3 175.1(5) . .
O2 Ga1 O5 168.9(5) . .
O6 Ga1 O5 82.9(4) . .
O1 Ga1 O5 86.7(5) . .
O3 Ga1 O5 93.9(4) . .
O2 Ga1 O4 92.5(5) . .
O6 Ga1 O4 174.0(5) . .
O1 Ga1 O4 92.8(5) . .
O3 Ga1 O4 82.3(5) . .
O5 Ga1 O4 94.3(5) . .
O2 Ga1 K7 121.3(3) . .
O6 Ga1 K7 100.9(3) . .
O1 Ga1 K7 38.6(4) . .
O3 Ga1 K7 139.9(3) . .
O5 Ga1 K7 51.4(3) . .
O4 Ga1 K7 81.3(4) . .
O8 Ga2 O9 93.1(4) . .
O8 Ga2 O10 93.3(5) . .
O9 Ga2 O10 83.0(4) . .
O8 Ga2 O12 171.0(4) . .
O9 Ga2 O12 95.5(4) . .
O10 Ga2 O12 90.5(4) . .
O8 Ga2 O7 83.3(4) . .
O9 Ga2 O7 94.3(4) . .
O10 Ga2 O7 175.5(4) . .
O12 Ga2 O7 93.3(4) . .
O8 Ga2 O11 89.1(4) . .
O9 Ga2 O11 171.4(4) . .
O10 Ga2 O11 88.6(4) . .
O12 Ga2 O11 82.8(4) . .
O7 Ga2 O11 94.2(4) . .
O18 Ga3 O13 90.6(4) . .
O18 Ga3 O15 95.4(4) . .
O13 Ga3 O15 91.5(4) . .
O18 Ga3 O16 93.8(4) . .
O13 Ga3 O16 173.6(4) . .
O15 Ga3 O16 83.4(4) . .
O18 Ga3 O17 83.3(4) . .
O13 Ga3 O17 95.8(4) . .
O15 Ga3 O17 172.5(4) . .
O16 Ga3 O17 89.3(4) . .
O18 Ga3 O14 169.0(4) . .
O13 Ga3 O14 83.7(4) . .
O15 Ga3 O14 94.2(4) . .
O16 Ga3 O14 92.7(4) . .
O17 Ga3 O14 87.9(4) . .
O18 Ga3 K2 126.6(3) . .
O13 Ga3 K2 99.7(3) . .
O15 Ga3 K2 136.0(3) . .
O16 Ga3 K2 81.4(3) . .
O17 Ga3 K2 43.8(3) . .
O14 Ga3 K2 45.9(3) . .
O22 Ga4 O21 83.3(4) . .
O22 Ga4 O20 173.1(4) . .
O21 Ga4 O20 93.8(4) . .
O22 Ga4 O24 90.9(4) . .
O21 Ga4 O24 173.8(4) . .
O20 Ga4 O24 92.3(4) . .
O22 Ga4 O23 94.4(4) . .
O21 Ga4 O23 94.8(4) . .
O20 Ga4 O23 92.1(4) . .
O24 Ga4 O23 83.6(4) . .
O22 Ga4 O19 91.2(4) . .
O21 Ga4 O19 92.1(4) . .
O20 Ga4 O19 82.6(4) . .
O24 Ga4 O19 90.0(4) . .
O23 Ga4 O19 171.6(4) . .
O22 Ga4 K3 59.2(3) . 4_576
O21 Ga4 K3 123.6(3) . 4_576
O20 Ga4 K3 118.3(3) . 4_576
O24 Ga4 K3 54.0(3) . 4_576
O23 Ga4 K3 126.0(3) . 4_576
O19 Ga4 K3 52.6(3) . 4_576
O22 Ga4 K4 124.2(3) . 4_576
O21 Ga4 K4 147.3(3) . 4_576
O20 Ga4 K4 56.7(3) . 4_576
O24 Ga4 K4 38.8(3) . 4_576
O23 Ga4 K4 99.7(3) . 4_576
O19 Ga4 K4 71.9(3) . 4_576
K3 Ga4 K4 69.13(9) 4_576 4_576
C8 Au1 C7 86.6(7) . .
C8 Au1 P2 87.3(5) . .
C7 Au1 P2 173.9(5) . .
C8 Au1 P1 174.2(5) . .
C7 Au1 P1 87.6(5) . .
P2 Au1 P1 98.50(17) . .
O43 K1 C49 104.1(4) . .
O43 K1 C48 103.0(4) . .
C49 K1 C48 24.3(4) . .
O43 K1 O41 63.9(4) . 3_666
C49 K1 O41 166.2(4) . 3_666
C48 K1 O41 147.2(5) . 3_666
O43 K1 C44 82.8(4) . .
C49 K1 C44 24.5(4) . .
C48 K1 C44 42.1(4) . .
O41 K1 C44 146.3(4) 3_666 .
O43 K1 K5 46.5(3) . 3_666
C49 K1 K5 121.9(3) . 3_666
C48 K1 K5 103.2(4) . 3_666
O41 K1 K5 45.3(3) 3_666 3_666
C44 K1 K5 113.9(3) . 3_666
O37 K2 O17 154.3(4) 3_666 .
O37 K2 O40 74.8(3) 3_666 3_666
O17 K2 O40 81.8(3) . 3_666
O37 K2 O44 90.9(5) 3_666 .
O17 K2 O44 97.6(5) . .
O40 K2 O44 85.6(4) 3_666 .
O37 K2 O14 104.3(3) 3_666 .
O17 K2 O14 58.8(3) . .
O40 K2 O14 75.2(3) 3_666 .
O44 K2 O14 151.1(5) . .
O37 K2 O49 143.8(6) 3_666 .
O17 K2 O49 61.0(6) . .
O40 K2 O49 141.2(5) 3_666 .
O44 K2 O49 88.9(7) . .
O14 K2 O49 92.7(6) . .
O37 K2 O48 76.2(6) 3_666 .
O17 K2 O48 129.4(6) . .
O40 K2 O48 144.5(7) 3_666 .
O44 K2 O48 74.8(7) . .
O14 K2 O48 132.3(7) . .
O49 K2 O48 68.9(8) . .
O37 K2 C149 106.6(3) 3_666 .
O17 K2 C149 66.2(3) . .
O40 K2 C149 98.0(4) 3_666 .
O44 K2 C149 162.5(5) . .
O14 K2 C149 23.3(4) . .
O49 K2 C149 77.5(6) . .
O48 K2 C149 109.6(7) . .
O37 K2 Ga3 128.6(3) 3_666 .
O17 K2 Ga3 29.6(2) . .
O40 K2 Ga3 71.1(2) 3_666 .
O44 K2 Ga3 122.7(4) . .
O14 K2 Ga3 30.22(19) . .
O49 K2 Ga3 80.1(6) . .
O48 K2 Ga3 144.4(7) . .
C149 K2 Ga3 44.5(3) . .
O37 K2 K5 39.3(2) 3_666 3_666
O17 K2 K5 115.0(3) . 3_666
O40 K2 K5 41.3(2) 3_666 3_666
O44 K2 K5 104.2(4) . 3_666
O14 K2 K5 75.3(2) . 3_666
O49 K2 K5 166.8(6) . 3_666
O48 K2 K5 115.3(5) . 3_666
C149 K2 K5 89.4(3) . 3_666
Ga3 K2 K5 91.61(11) . 3_666
O26 K3 O19 145.9(4) . 4_575
O26 K3 O42 104.7(4) . .
O19 K3 O42 86.6(4) 4_575 .
O26 K3 O24 89.3(4) . 4_575
O19 K3 O24 61.3(3) 4_575 4_575
O42 K3 O24 77.9(3) . 4_575
O26 K3 O27 112.3(4) . .
O19 K3 O27 101.5(3) 4_575 .
O42 K3 O27 62.8(4) . .
O24 K3 O27 138.4(4) 4_575 .
O26 K3 O51 107.2(7) . .
O19 K3 O51 81.3(6) 4_575 .
O42 K3 O51 139.1(6) . .
O24 K3 O51 127.0(5) 4_575 .
O27 K3 O51 81.6(6) . .
O26 K3 O22 91.6(4) . 4_575
O19 K3 O22 59.4(3) 4_575 4_575
O42 K3 O22 133.3(4) . 4_575
O24 K3 O22 58.5(3) 4_575 4_575
O27 K3 O22 147.9(4) . 4_575
O51 K3 O22 70.7(5) . 4_575
O26 K3 Ga4 110.5(3) . 4_575
O19 K3 Ga4 35.4(2) 4_575 4_575
O42 K3 Ga4 99.2(3) . 4_575
O24 K3 Ga4 35.15(18) 4_575 4_575
O27 K3 Ga4 136.5(3) . 4_575
O51 K3 Ga4 93.1(5) . 4_575
O22 K3 Ga4 34.74(19) 4_575 4_575
O26 K3 K4 105.8(3) . .
O19 K3 K4 63.2(2) 4_575 .
O42 K3 K4 39.4(3) . .
O24 K3 K4 39.6(2) 4_575 .
O27 K3 K4 99.0(3) . .
O51 K3 K4 143.9(6) . .
O22 K3 K4 94.3(2) 4_575 .
Ga4 K3 K4 61.63(8) 4_575 .
O52 K4 O28 78.8(5) . .
O52 K4 O42 86.7(6) . .
O28 K4 O42 63.1(4) . .
O52 K4 O24 160.8(7) . 4_575
O28 K4 O24 104.8(3) . 4_575
O42 K4 O24 78.6(4) . 4_575
O52 K4 O38 92.2(7) . .
O28 K4 O38 95.8(4) . .
O42 K4 O38 158.7(4) . .
O24 K4 O38 106.0(5) 4_575 .
O52 K4 C125 100.3(6) . 4_575
O28 K4 C125 161.3(4) . 4_575
O42 K4 C125 98.3(4) . 4_575
O24 K4 C125 70.2(3) 4_575 4_575
O38 K4 C125 102.8(4) . 4_575
O52 K4 C142 175.7(7) . 4_575
O28 K4 C142 98.5(3) . 4_575
O42 K4 C142 95.2(4) . 4_575
O24 K4 C142 23.1(3) 4_575 4_575
O38 K4 C142 84.7(5) . 4_575
C125 K4 C142 83.3(4) 4_575 4_575
O52 K4 O20 120.6(5) . 4_575
O28 K4 O20 159.5(3) . 4_575
O42 K4 O20 108.5(3) . 4_575
O24 K4 O20 54.8(2) 4_575 4_575
O38 K4 O20 90.3(4) . 4_575
C125 K4 O20 23.0(3) 4_575 4_575
C142 K4 O20 62.5(3) 4_575 4_575
O52 K4 C123 78.7(5) . 4_575
O28 K4 C123 156.4(4) . 4_575
O42 K4 C123 108.5(4) . 4_575
O24 K4 C123 94.3(3) 4_575 4_575
O38 K4 C123 92.0(4) . 4_575
C125 K4 C123 24.6(4) 4_575 4_575
C142 K4 C123 104.3(3) 4_575 4_575
O20 K4 C123 41.9(3) 4_575 4_575
O52 K4 C127 99.2(7) . 4_575
O28 K4 C127 136.5(4) . 4_575
O42 K4 C127 73.4(4) . 4_575
O24 K4 C127 65.0(3) 4_575 4_575
O38 K4 C127 127.6(4) . 4_575
C125 K4 C127 24.9(4) 4_575 4_575
C142 K4 C127 85.0(4) 4_575 4_575
O20 K4 C127 40.5(3) 4_575 4_575
C123 K4 C127 42.2(4) 4_575 4_575
O52 K4 C143 152.6(6) . 4_575
O28 K4 C143 77.4(3) . 4_575
O42 K4 C143 94.6(4) . 4_575
O24 K4 C143 42.6(3) 4_575 4_575
O38 K4 C143 76.9(5) . 4_575
C125 K4 C143 106.5(4) 4_575 4_575
C142 K4 C143 23.4(3) 4_575 4_575
O20 K4 C143 85.0(3) 4_575 4_575
C123 K4 C143 126.1(3) 4_575 4_575
C127 K4 C143 107.4(4) 4_575 4_575
O52 K4 Ga4 141.5(6) . 4_575
O28 K4 Ga4 130.4(3) . 4_575
O42 K4 Ga4 87.2(3) . 4_575
O24 K4 Ga4 26.85(19) 4_575 4_575
O38 K4 Ga4 106.3(4) . 4_575
C125 K4 Ga4 43.4(3) 4_575 4_575
C142 K4 Ga4 42.6(2) 4_575 4_575
O20 K4 Ga4 29.59(16) 4_575 4_575
C123 K4 Ga4 67.5(2) 4_575 4_575
C127 K4 Ga4 42.9(3) 4_575 4_575
C143 K4 Ga4 65.8(3) 4_575 4_575
O37 K5 O40 78.2(3) . .
O37 K5 O50 100.8(7) . .
O40 K5 O50 125.2(7) . .
O37 K5 O43 99.4(4) . 3_666
O40 K5 O43 81.5(3) . 3_666
O50 K5 O43 149.3(8) . 3_666
O37 K5 O41 118.2(4) . .
O40 K5 O41 149.1(5) . .
O50 K5 O41 79.6(8) . .
O43 K5 O41 70.5(4) 3_666 .
O37 K5 K1 144.4(3) . 3_666
O40 K5 K1 93.9(3) . 3_666
O50 K5 K1 111.7(7) . 3_666
O43 K5 K1 44.9(3) 3_666 3_666
O41 K5 K1 57.1(4) . 3_666
O37 K5 K2 41.1(2) . 3_666
O40 K5 K2 43.4(2) . 3_666
O50 K5 K2 135.0(8) . 3_666
O43 K5 K2 74.0(3) 3_666 3_666
O41 K5 K2 133.4(3) . 3_666
K1 K5 K2 112.44(14) 3_666 3_666
O46 K6 K8 147.3(5) . .
O46 K6 O45 95.6(6) . .
K8 K6 O45 85.0(4) . .
O46 K6 O44 72.0(6) . 3_767
K8 K6 O44 136.9(6) . 3_767
O45 K6 O44 69.9(5) . 3_767
O46 K6 O39 77.9(6) . 1_656
K8 K6 O39 73.7(6) . 1_656
O45 K6 O39 120.1(6) . 1_656
O44 K6 O39 149.3(7) 3_767 1_656
O46 K6 C25 102.6(6) . .
K8 K6 C25 102.9(5) . .
O45 K6 C25 127.2(5) . .
O44 K6 C25 69.7(5) 3_767 .
O39 K6 C25 112.0(6) 1_656 .
O46 K6 C22 89.7(5) . .
K8 K6 C22 104.4(4) . .
O45 K6 C22 153.2(4) . .
O44 K6 C22 87.0(4) 3_767 .
O39 K6 C22 86.7(6) 1_656 .
C25 K6 C22 26.7(4) . .
O46 K6 O47 145.4(5) . .
K8 K6 O47 57.0(4) . .
O45 K6 O47 54.9(4) . .
O44 K6 O47 80.0(5) 3_767 .
O39 K6 O47 130.3(6) 1_656 .
C25 K6 O47 85.8(4) . .
C22 K6 O47 109.1(4) . .
O46 K6 C24 126.2(5) . .
K8 K6 C24 80.9(4) . .
O45 K6 C24 117.1(5) . .
O44 K6 C24 80.4(5) 3_767 .
O39 K6 C24 113.7(5) 1_656 .
C25 K6 C24 23.5(4) . .
C22 K6 C24 42.7(4) . .
O47 K6 C24 66.4(4) . .
O46 K6 C20 100.3(5) . .
K8 K6 C20 84.6(4) . .
O45 K6 C20 163.1(5) . .
O44 K6 C20 109.9(4) 3_767 .
O39 K6 C20 69.2(5) 1_656 .
C25 K6 C20 43.4(4) . .
C22 K6 C20 23.2(4) . .
O47 K6 C20 108.3(4) . .
C24 K6 C20 48.0(4) . .
O46 K6 K7 44.6(4) . 1_656
K8 K6 K7 115.6(4) . 1_656
O45 K6 K7 134.0(4) . 1_656
O44 K6 K7 106.9(4) 3_767 1_656
O39 K6 K7 44.0(6) 1_656 1_656
C25 K6 K7 89.7(4) . 1_656
C22 K6 K7 64.7(3) . 1_656
O47 K6 K7 169.9(3) . 1_656
C24 K6 K7 106.9(3) . 1_656
C20 K6 K7 62.7(3) . 1_656
O1 K7 O32 159.3(5) . 1_454
O1 K7 O5 58.6(3) . .
O32 K7 O5 103.4(4) 1_454 .
O1 K7 O39 109.0(5) . .
O32 K7 O39 84.2(5) 1_454 .
O5 K7 O39 157.7(5) . .
O1 K7 O46 62.1(5) . 1_454
O32 K7 O46 109.1(5) 1_454 1_454
O5 K7 O46 84.4(4) . 1_454
O39 K7 O46 73.2(5) . 1_454
O1 K7 C55 63.4(4) . .
O32 K7 C55 96.0(4) 1_454 .
O5 K7 C55 23.6(3) . .
O39 K7 C55 136.2(5) . .
O46 K7 C55 65.3(4) 1_454 .
O1 K7 C19 162.9(5) . 1_454
O32 K7 C19 18.8(3) 1_454 1_454
O5 K7 C19 120.3(4) . 1_454
O39 K7 C19 65.4(5) . 1_454
O46 K7 C19 101.0(5) 1_454 1_454
C55 K7 C19 108.5(4) . 1_454
O1 K7 Ga1 29.1(3) . .
O32 K7 Ga1 134.8(3) 1_454 .
O5 K7 Ga1 31.5(2) . .
O39 K7 Ga1 138.0(4) . .
O46 K7 Ga1 78.1(3) 1_454 .
C55 K7 Ga1 45.0(2) . .
C19 K7 Ga1 151.7(3) 1_454 .
O1 K7 K6 98.1(4) . 1_454
O32 K7 K6 79.9(3) 1_454 1_454
O5 K7 K6 115.4(3) . 1_454
O39 K7 K6 44.5(4) . 1_454
O46 K7 K6 38.4(3) 1_454 1_454
C55 K7 K6 92.2(3) . 1_454
C19 K7 K6 66.2(3) 1_454 1_454
Ga1 K7 K6 116.4(2) . 1_454
O16 K8 K6 134.5(5) . .
O16 K8 O29 105.9(5) . 3_766
K6 K8 O29 118.4(5) . 3_766
O16 K8 O47 109.9(6) . .
K6 K8 O47 69.7(4) . .
O29 K8 O47 105.0(6) 3_766 .

loop_
_geom_bond_atom_site_label_1
_geom_bond_atom_site_label_2
_geom_bond_distance
_geom_bond_site_symmetry_2
C1 P1 1.79(2) .
C1 H1A 0.9800 .
C1 H1B 0.9800 .
C1 H1C 0.9800 .
C2 P1 1.75(2) .
C2 H2A 0.9800 .
C2 H2B 0.9800 .
C2 H2C 0.9800 .
C3 P1 1.76(2) .
C3 H3A 0.9800 .
C3 H3B 0.9800 .
C3 H3C 0.9800 .
C4 P2 1.80(2) .
C4 H4A 0.9800 .
C4 H4B 0.9800 .
C4 H4C 0.9800 .
C5 P2 1.82(2) .
C5 H5A 0.9800 .
C5 H5B 0.9800 .
C5 H5C 0.9800 .
C6 P2 1.83(2) .
C6 H6A 0.9800 .
C6 H6B 0.9800 .
C6 H6C 0.9800 .
C7 Au1 2.100(14) .
C7 H7A 0.9800 .
C7 H7B 0.9800 .
C7 H7C 0.9800 .
C8 Au1 2.089(19) .
C8 H8A 0.9800 .
C8 H8B 0.9800 .
C8 H8C 0.9800 .
C9 C11 1.40(2) .
C9 C13 1.429(19) .
C9 H9 0.9500 .
C10 C12 1.39(2) .
C10 C14 1.41(2) .
C10 N1 1.434(17) .
C11 C12 1.38(2) .
C11 H11 0.9500 .
C12 H12 0.9500 .
C13 C15 1.42(2) .
C13 C14 1.455(18) .
C14 C16 1.43(2) .
C15 C17 1.38(2) .
C15 N2 1.389(18) .
C16 C18 1.38(2) .
C16 H16 0.9500 .
C17 C18 1.41(2) .
C17 H17 0.9500 .
C18 H18 0.9500 .
C19 O32 1.259(18) .
C19 N2 1.37(2) .
C19 C20 1.47(2) .
C19 K7 3.373(16) 1_656
C20 C22 1.37(2) .
C20 C21 1.39(2) .
C20 K6 3.485(15) .
C21 O18 1.304(16) .
C21 C23 1.46(2) .
C22 C25 1.45(2) .
C22 K6 3.193(18) .
C22 H22 0.9500 .
C23 O17 1.325(17) .
C23 C24 1.40(2) .
C24 C25 1.37(2) .
C24 K6 3.431(18) .
C24 H24 0.9500 .
C25 K6 3.11(2) .
C25 H25 0.9500 .
C26 O29 1.256(17) .
C26 N1 1.360(17) .
C26 C27 1.50(2) .
C27 C28 1.41(2) .
C27 C29 1.41(2) .
C28 C30 1.41(2) .
C28 H28 0.9500 .
C29 O7 1.327(16) .
C29 C31 1.470(19) .
C30 C32 1.38(2) .
C30 H30 0.9500 .
C31 C32 1.31(2) .
C31 O8 1.376(18) .
C32 H32 0.9500 .
C33 C36 1.36(2) .
C33 N3 1.391(18) .
C33 C38 1.45(2) .
C34 C35 1.39(2) .
C34 C37 1.40(2) .
C34 H34 0.9500 .
C35 C36 1.43(2) .
C35 H35 0.9500 .
C36 H36 0.9500 .
C37 C39 1.45(2) .
C37 C38 1.45(2) .
C38 C40 1.43(2) .
C39 C41 1.39(2) .
C39 N4 1.416(19) .
C40 C42 1.38(2) .
C40 H40 0.9500 .
C41 C42 1.36(2) .
C41 H41 0.9500 .
C42 H42 0.9500 .
C43 O31 1.277(19) .
C43 N4 1.332(19) .
C43 C44 1.46(2) .
C44 C45 1.36(2) .
C44 C49 1.45(2) .
C44 K1 3.493(15) .
C45 O15 1.339(17) .
C45 C46 1.43(2) .
C46 O16 1.35(2) .
C46 C47 1.42(2) .
C47 C48 1.38(2) .
C47 H47 0.9500 .
C48 C49 1.36(2) .
C48 K1 3.27(2) .
C48 H48 0.9500 .
C49 K1 3.17(2) .
C49 H49 0.9500 .
C50 O37 1.240(17) .
C50 N3 1.396(18) .
C50 C51 1.47(2) .
C51 C56 1.410(19) .
C51 C52 1.45(2) .
C52 C53 1.37(2) .
C52 H52 0.9500 .
C53 C54 1.37(2) .
C53 H53 0.9500 .
C54 C55 1.40(2) .
C54 H54 0.9500 .
C55 O5 1.338(17) .
C55 C56 1.415(19) .
C55 K7 3.330(14) .
C56 O6 1.328(15) .
C57 C59 1.37(2) .
C57 C58 1.41(2) .
C57 H57 0.9500 .
C58 C60 1.34(2) .
C58 H58 0.9500 .
C59 C61 1.45(2) .
C59 H59 0.9500 .
C60 N10 1.424(19) .
C60 C62 1.45(2) .
C61 C62 1.38(2) .
C61 C63 1.41(2) .
C62 C64 1.41(2) .
C63 C65 1.34(2) .
C63 N14 1.46(2) .
C64 C66 1.33(3) .
C64 H64 0.9500 .
C65 C66 1.40(3) .
C65 H65 0.9500 .
C66 H66 0.9500 .
C67 O28 1.254(19) .
C67 N14 1.36(2) .
C67 C68 1.45(2) .
C68 C73 1.39(2) .
C68 C69 1.41(2) .
C69 C70 1.38(2) .
C69 H69 0.9500 .
C70 C71 1.41(2) .
C70 H70 0.9500 .
C71 C72 1.37(2) .
C71 H71 0.9500 .
C72 O10 1.337(18) .
C72 C73 1.45(2) .
C73 O9 1.345(16) .
C74 O30 1.25(2) .
C74 N10 1.33(2) .
C74 C75 1.51(3) .
C75 C76 1.37(2) .
C75 C77 1.44(3) .
C76 O2 1.345(18) .
C76 C79 1.38(3) .
C77 C78 1.29(3) .
C77 H77 0.9500 .
C78 C80 1.40(3) .
C78 H78 0.9500 .
C79 C80 1.38(3) .
C79 O1 1.41(2) .
C80 H80 0.9500 .
C81 C83 1.40(2) .
C81 C82 1.40(2) .
C81 H81 0.9500 .
C82 C84 1.39(2) .
C82 H82 0.9500 .
C83 C85 1.41(2) .
C83 H83 0.9500 .
C84 N7 1.40(2) .
C84 C86 1.45(2) .
C85 C86 1.43(2) .
C85 C87 1.47(2) .
C86 C88 1.41(2) .
C87 N8 1.38(2) .
C87 C89 1.40(2) .
C88 C90 1.34(2) .
C88 H88 0.9500 .
C89 C90 1.39(3) .
C89 H89 0.9500 .
C90 H90 0.9500 .
C91 O27 1.257(19) .
C91 N8 1.33(2) .
C91 C92 1.49(2) .
C92 C94 1.34(2) .
C92 C93 1.43(2) .
C93 O3 1.340(19) .
C93 C97 1.47(2) .
C94 C95 1.42(3) .
C94 H94 0.9500 .
C95 C96 1.41(3) .
C95 H95 0.9500 .
C96 C97 1.36(2) .
C96 H96 0.9500 .
C97 O4 1.32(2) .
C98 O34 1.235(18) .
C98 N7 1.36(2) .
C98 C99 1.44(2) .
C99 C101 1.38(2) .
C99 C100 1.42(3) .
C100 C102 1.37(3) .
C100 H100 0.9500 .
C101 O21 1.326(17) .
C101 C104 1.40(2) .
C102 C103 1.45(3) .
C102 H102 0.9500 .
C103 C104 1.46(2) .
C103 H103 0.9500 .
C104 O22 1.312(17) .
C105 C107 1.40(2) .
C105 C106 1.43(2) .
C105 H105 0.9500 .
C106 C108 1.36(2) .
C106 H106 0.9500 .
C107 C109 1.36(2) .
C107 N6 1.45(2) .
C108 C110 1.41(2) .
C108 H108 0.9500 .
C109 C111 1.43(2) .
C109 C110 1.44(2) .
C110 C112 1.44(2) .
C111 C113 1.38(2) .
C111 H111 0.9500 .
C112 C114 1.35(2) .
C112 N5 1.44(2) .
C113 C114 1.48(3) .
C113 H113 0.9500 .
C114 H114 0.9500 .
C115 O36 1.19(2) .
C115 N6 1.37(2) .
C115 C116 1.49(3) .
C116 C118 1.39(3) .
C116 C117 1.39(2) .
C117 O12 1.345(18) .
C117 C120 1.43(2) .
C118 C119 1.37(3) .
C118 H118 0.9500 .
C119 C121 1.43(3) .
C119 H119 0.9500 .
C120 C121 1.35(2) .
C120 O11 1.349(18) .
C121 H121 0.9500 .
C122 O26 1.255(19) .
C122 N5 1.32(2) .
C122 C123 1.46(2) .
C123 C124 1.42(2) .
C123 C125 1.43(2) .
C123 K4 3.423(15) 4_576
C124 C126 1.36(2) .
C124 H124 0.9500 .
C125 O20 1.310(16) .
C125 C127 1.44(2) .
C125 K4 3.135(13) 4_576
C126 C128 1.43(2) .
C126 H126 0.9500 .
C127 O19 1.322(18) .
C127 C128 1.37(2) .
C127 K4 3.424(16) 4_576
C128 H128 0.9500 .
C129 C131 1.33(2) .
C129 C130 1.40(2) .
C129 H129 0.9500 .
C130 C132 1.35(2) .
C130 H130 0.9500 .
C131 C133 1.40(2) .
C131 N15 1.428(17) .
C132 C134 1.45(2) .
C132 H132 0.9500 .
C133 C135 1.44(2) .
C133 C134 1.487(19) .
C134 C136 1.40(2) .
C135 C137 1.36(2) .
C135 H135 0.9500 .
C136 C138 1.41(2) .
C136 N13 1.425(18) .
C137 C138 1.37(2) .
C137 H137 0.9500 .
C138 H138 0.9500 .
C139 O53 1.283(19) .
C139 N13 1.317(19) .
C139 C140 1.48(2) .
C140 C141 1.40(2) .
C140 C145 1.42(2) .
C141 O23 1.305(17) .
C141 C142 1.432(18) .
C142 O24 1.324(17) .
C142 C143 1.399(19) .
C142 K4 3.294(15) 4_576
C143 C144 1.42(2) .
C143 K4 3.512(14) 4_576
C143 H143 0.9500 .
C144 C145 1.35(2) .
C144 H144 0.9500 .
C145 H145 0.9500 .
C146 O33 1.23(2) .
C146 N15 1.36(2) .
C146 C147 1.48(2) .
C147 C148 1.41(2) .
C147 C152 1.44(2) .
C148 O13 1.332(16) .
C148 C149 1.453(19) .
C149 O14 1.337(19) .
C149 C150 1.38(2) .
C149 K2 3.340(16) .
C150 C151 1.38(2) .
C150 H150 0.9500 .
C151 C152 1.34(2) .
C151 H151 0.9500 .
C152 H152 0.9500 .
N1 H1 0.8800 .
N2 H2 0.8800 .
N3 H3 0.8800 .
N4 H4 0.8800 .
N5 H5 0.8800 .
N6 H6 0.8800 .
N7 H7 0.8800 .
N8 H8 0.8800 .
N10 H10 0.8800 .
N13 H13 0.8800 .
N14 H14 0.8800 .
N15 H15 0.8800 .
O1 Ga1 1.973(11) .
O1 K7 2.531(12) .
O2 Ga1 1.956(10) .
O3 Ga1 1.973(10) .
O4 Ga1 2.015(11) .
O5 Ga1 1.977(10) .
O5 K7 2.958(13) .
O6 Ga1 1.969(10) .
O7 Ga2 1.987(8) .
O8 Ga2 1.955(9) .
O9 Ga2 1.968(9) .
O10 Ga2 1.976(10) .
O11 Ga2 1.993(9) .
O12 Ga2 1.981(9) .
O13 Ga3 1.965(9) .
O14 Ga3 1.997(9) .
O14 K2 2.850(11) .
O15 Ga3 1.977(9) .
O16 Ga3 1.981(9) .
O16 K8 2.753(16) .
O17 Ga3 1.986(10) .
O17 K2 2.780(10) .
O18 Ga3 1.963(9) .
O19 Ga4 1.996(10) .
O19 K3 2.735(10) 4_576
O20 Ga4 1.979(9) .
O20 K4 3.351(9) 4_576
O21 Ga4 1.971(8) .
O22 Ga4 1.967(10) .
O22 K3 2.965(10) 4_576
O23 Ga4 1.983(10) .
O24 Ga4 1.982(9) .
O24 K4 2.752(10) 4_576
O24 K3 2.786(11) 4_576
O26 K3 2.604(12) .
O27 K3 2.923(12) .
O28 K4 2.714(11) .
O29 K8 2.851(16) 3_766
O32 K7 2.562(13) 1_656
O37 K5 2.643(12) .
O37 K2 2.745(10) 3_666
O38 K4 2.91(3) .
O39 K7 3.01(3) .
O39 K6 3.04(2) 1_454
O40 K5 2.730(11) .
O40 K2 2.838(12) 3_666
O41 K5 2.796(14) .
O41 K1 3.303(18) 3_666
O42 K4 2.746(14) .
O42 K3 2.752(15) .
O43 K1 2.717(14) .
O43 K5 2.790(15) 3_666
O44 K2 2.847(16) .
O44 K6 2.962(17) 3_767
O45 K6 2.907(18) .
O46 K6 2.712(16) .
O46 K7 3.07(2) 1_656
O47 K8 2.94(2) .
O47 K6 3.290(15) .
O48 K2 2.96(3) .
O49 K2 2.93(2) .
O50 K5 2.76(2) .
O51 K3 2.93(2) .
O52 K4 2.71(2) .
P1 Au1 2.388(5) .
P2 Au1 2.343(5) .
Ga1 K7 3.754(6) .
Ga3 K2 3.851(4) .
Ga4 K3 3.443(4) 4_576
Ga4 K4 4.000(4) 4_576
K1 O41 3.303(18) 3_666
K1 K5 3.845(7) 3_666
K2 O37 2.745(10) 3_666
K2 O40 2.838(12) 3_666
K2 K5 4.115(5) 3_666
K3 O19 2.736(10) 4_575
K3 O24 2.787(11) 4_575
K3 O22 2.965(10) 4_575
K3 Ga4 3.443(4) 4_575
K3 K4 4.247(6) .
K4 O24 2.752(10) 4_575
K4 C125 3.135(13) 4_575
K4 C142 3.294(15) 4_575
K4 O20 3.351(9) 4_575
K4 C123 3.423(15) 4_575
K4 C127 3.424(16) 4_575
K4 C143 3.513(14) 4_575
K4 Ga4 4.000(4) 4_575
K5 O43 2.790(15) 3_666
K5 K1 3.845(7) 3_666
K5 K2 4.115(5) 3_666
K6 K8 2.815(13) .
K6 O44 2.962(17) 3_767
K6 O39 3.04(2) 1_656
K6 K7 4.337(10) 1_656
K7 O32 2.562(13) 1_454
K7 O46 3.07(2) 1_454
K7 C19 3.373(16) 1_454
K7 K6 4.338(10) 1_454
K8 O29 2.851(16) 3_766
